data_4120232
loop_
_publ_author_name
'Timo Stahl'
'Kristine M\"uther'
'Yasuhiro Ohki'
'Kazuyuki Tatsumi'
'Martin Oestreich'

_publ_section_title
;
 Catalytic Generation of Borenium Ions by Cooperative B-H Bond Activation:
 The Elusive Direct Electrophilic Borylation of Nitrogen Heterocycles with
 Pinacolborane
;
_journal_name_full 'Journal of the American Chemical Society'
_journal_page_first 10978
_journal_page_last 10981
_journal_paper_doi 10.1021/ja405925w
_journal_volume 135
_journal_year 2013
_chemical_formula_moiety 'C70 H67 B2 F24 P Ru S'
_chemical_formula_sum 'C70 H67 B2 F24 P Ru S'
_chemical_formula_weight 1549.98
_space_group_IT_number 2
_symmetry_cell_setting triclinic
_symmetry_Int_Tables_number 2
_symmetry_space_group_name_Hall '-P 1'
_symmetry_space_group_name_H-M 'P -1'
_atom_sites_solution_hydrogens geom
_atom_sites_solution_primary direct
_atom_sites_solution_secondary difmap
_cell_angle_alpha 82.843(17)
_cell_angle_beta 81.29(3)
_cell_angle_gamma 89.02(2)
_cell_formula_units_Z 2
_cell_length_a 12.829(11)
_cell_length_b 12.878(11)
_cell_length_c 21.754(15)
_cell_measurement_reflns_used 11027
_cell_measurement_temperature 173
_cell_measurement_theta_max 27.50
_cell_measurement_theta_min 3.50
_cell_volume 3525(5)
_computing_cell_refinement 'CrystalClear-SM Expert 2.0 r4'
_computing_data_collection 'CrystalClear-SM Expert 2.0 r4 (Rigaku, 2009)'
_computing_data_reduction 'CrystalClear-SM Expert 2.0 r4'
_computing_molecular_graphics 'CrystalStructure 4.0'
_computing_publication_material 'CrystalStructure 4.0 (Rigaku, 2011)'
_computing_structure_refinement 'SHELXL97 (Sheldrick, 2008)'
_computing_structure_solution SIR97
_diffrn_ambient_temperature 173
_diffrn_detector_area_resol_mean 7.314
_diffrn_measured_fraction_theta_full 0.981
_diffrn_measured_fraction_theta_max 0.979
_diffrn_measurement_device_type 'Rigaku Saturn70'
_diffrn_measurement_method \w
_diffrn_radiation_type 'Mo K\a'
_diffrn_radiation_wavelength 0.71070
_diffrn_reflns_av_R_equivalents 0.0459
_diffrn_reflns_limit_h_max 16
_diffrn_reflns_limit_h_min -16
_diffrn_reflns_limit_k_max 16
_diffrn_reflns_limit_k_min -16
_diffrn_reflns_limit_l_max 28
_diffrn_reflns_limit_l_min -28
_diffrn_reflns_number 38802
_diffrn_reflns_theta_full 27.51
_diffrn_reflns_theta_max 27.53
_diffrn_reflns_theta_min 3.48
_diffrn_standards_number 0
_exptl_absorpt_coefficient_mu 0.379
_exptl_absorpt_correction_T_max 0.981
_exptl_absorpt_correction_T_min 0.911
_exptl_absorpt_correction_type multi-scan
_exptl_absorpt_process_details 'REQAB (Rigaku, 1998)'
_exptl_crystal_colour yellow
_exptl_crystal_density_diffrn 1.460
_exptl_crystal_description block
_exptl_crystal_F_000 1576.00
_exptl_crystal_size_max 0.100
_exptl_crystal_size_mid 0.050
_exptl_crystal_size_min 0.050
_refine_diff_density_max 2.26
_refine_diff_density_min -1.13
_refine_ls_extinction_method none
_refine_ls_goodness_of_fit_ref 1.076
_refine_ls_hydrogen_treatment mixed
_refine_ls_number_parameters 884
_refine_ls_number_reflns 15916
_refine_ls_number_restraints 0
_refine_ls_R_factor_gt 0.0772
_refine_ls_shift/su_max 0.001
_refine_ls_structure_factor_coef Fsqd
_refine_ls_weighting_details 'w = 1/[\s^2^(Fo^2^)+(0.1237P)^2^+6.8487P] where P=(Fo^2^+2Fc^2^)/3'
_refine_ls_weighting_scheme calc
_refine_ls_wR_factor_ref 0.2227
_reflns_number_gt 13355
_reflns_number_total 15916
_reflns_threshold_expression F^2^>2.0\s(F^2^)
_cod_data_source_file ja405925w_si_002.cif
_cod_data_source_block kristine2
_cod_database_code 4120232

loop_
_symmetry_equiv_pos_site_id
_symmetry_equiv_pos_as_xyz
1 +X,+Y,+Z
2 -X,-Y,-Z

loop_
_atom_site_label
_atom_site_type_symbol
_atom_site_fract_x
_atom_site_fract_y
_atom_site_fract_z
_atom_site_U_iso_or_equiv
_atom_site_adp_type
_atom_site_occupancy
_atom_site_symmetry_multiplicity
_atom_site_calc_flag
_atom_site_refinement_flags
Ru1 Ru 0.32762(2) 0.05501(2) 0.718134(13) 0.03053(11) Uani 1 2 d .
S1 S 0.26126(7) -0.03463(7) 0.81747(4) 0.02890(19) Uani 1 2 d .
P1 P 0.23587(8) -0.05649(8) 0.66605(4) 0.0324(2) Uani 1 2 d .
F1 F -0.1348(4) -0.0227(3) 0.7656(2) 0.1114(19) Uani 1 2 d .
F2 F -0.0843(4) 0.0955(4) 0.8176(3) 0.159(3) Uani 1 2 d .
F3 F -0.2413(3) 0.0513(3) 0.82920(15) 0.0652(8) Uani 1 2 d .
F4 F -0.1687(7) 0.1612(7) 0.5321(4) 0.114(2) Uiso 0.7 2 d .
F5 F -0.3137(5) 0.0881(6) 0.5850(3) 0.0839(17) Uiso 0.7 2 d .
F6 F -0.3128(5) 0.2439(5) 0.5468(3) 0.0814(15) Uiso 0.7 2 d .
F7 F -0.5110(5) 0.4647(6) 0.6046(4) 0.0808(17) Uiso 0.6 2 d .
F8 F -0.5129(6) 0.6106(6) 0.5444(3) 0.0839(18) Uiso 0.6 2 d .
F9 F -0.5696(6) 0.6013(6) 0.6394(3) 0.0824(17) Uiso 0.6 2 d .
F10 F -0.2548(4) 0.8849(3) 0.5470(2) 0.1004(16) Uani 1 2 d .
F11 F -0.1698(4) 0.8710(3) 0.62380(18) 0.0830(12) Uani 1 2 d .
F12 F -0.1063(5) 0.8173(3) 0.5398(3) 0.133(2) Uani 1 2 d .
F13 F -0.1369(4) 0.6703(3) 0.9317(2) 0.0980(14) Uani 1 2 d .
F14 F -0.1068(5) 0.7508(4) 0.8403(2) 0.143(3) Uani 1 2 d .
F15 F -0.2508(4) 0.7677(3) 0.8982(2) 0.0945(14) Uani 1 2 d .
F16 F -0.4557(4) 0.4195(4) 0.96474(18) 0.117(2) Uani 1 2 d .
F17 F -0.4488(2) 0.3159(2) 0.89740(15) 0.0611(8) Uani 1 2 d .
F18 F -0.5315(3) 0.4564(4) 0.8849(3) 0.121(2) Uani 1 2 d .
F19 F 0.1275(5) 0.5384(6) 0.5061(3) 0.0890(17) Uiso 0.7 2 d .
F20 F 0.1452(9) 0.3814(9) 0.5258(5) 0.140(3) Uiso 0.7 2 d .
F21 F 0.2720(5) 0.4723(6) 0.5353(3) 0.0916(18) Uiso 0.7 2 d .
F22 F 0.2990(4) 0.4414(5) 0.7574(2) 0.0535(11) Uiso 0.6 2 d .
F23 F 0.2464(5) 0.5956(5) 0.7587(3) 0.0682(14) Uiso 0.6 2 d .
F24 F 0.1590(6) 0.4764(6) 0.8246(3) 0.067(2) Uiso 0.6 2 d .
F25 F -0.5485(8) 0.5209(8) 0.6531(5) 0.081(3) Uiso 0.4 2 d .
F26 F -0.4839(7) 0.4893(7) 0.5658(5) 0.068(2) Uiso 0.4 2 d .
F27 F -0.5477(9) 0.6452(9) 0.5846(5) 0.085(3) Uiso 0.4 2 d .
F28 F 0.1932(7) 0.6062(7) 0.7853(4) 0.064(2) Uiso 0.4 2 d .
F29 F 0.2979(8) 0.4956(9) 0.7602(5) 0.080(3) Uiso 0.4 2 d .
F30 F 0.1706(6) 0.4446(7) 0.8251(4) 0.0430(18) Uiso 0.4 2 d .
F31 F -0.3284(12) 0.1281(13) 0.5689(7) 0.080(4) Uiso 0.3 2 d .
F32 F -0.2510(10) 0.2554(9) 0.5268(6) 0.067(3) Uiso 0.3 2 d .
F33 F -0.1674(7) 0.1078(7) 0.5472(4) 0.0400(17) Uiso 0.3 2 d .
F34 F 0.2639(7) 0.5297(8) 0.5298(4) 0.048(2) Uiso 0.3 2 d .
F35 F 0.1149(8) 0.4815(9) 0.5046(5) 0.053(2) Uiso 0.3 2 d .
F36 F 0.1884(11) 0.3565(10) 0.5413(6) 0.071(3) Uiso 0.3 2 d .
C1 C 0.2737(3) 0.0645(3) 0.86794(17) 0.0312(7) Uani 1 2 d .
C2 C 0.3069(3) 0.1654(3) 0.84096(18) 0.0338(8) Uani 1 2 d .
C3 C 0.3135(4) 0.2441(3) 0.8779(2) 0.0435(9) Uani 1 2 d .
C4 C 0.2837(4) 0.2240(4) 0.9420(2) 0.0528(12) Uani 1 2 d .
C5 C 0.2473(4) 0.1255(4) 0.9686(2) 0.0499(11) Uani 1 2 d .
C6 C 0.2413(3) 0.0437(3) 0.93317(18) 0.0377(8) Uani 1 2 d .
C7 C 0.2006(3) -0.0598(3) 0.96622(17) 0.0367(8) Uani 1 2 d .
C8 C 0.1031(3) -0.0982(3) 0.95619(18) 0.0382(8) Uani 1 2 d .
C9 C 0.0653(4) -0.1934(4) 0.9901(2) 0.0453(10) Uani 1 2 d .
C10 C 0.1215(4) -0.2505(4) 1.0327(3) 0.0576(13) Uani 1 2 d .
C11 C 0.2153(4) -0.2084(5) 1.0433(2) 0.0562(13) Uani 1 2 d .
C12 C 0.2563(4) -0.1148(4) 1.01128(19) 0.0460(10) Uani 1 2 d .
C13 C 0.3567(4) -0.0747(5) 1.0283(2) 0.0597(14) Uani 1 2 d .
C14 C 0.0335(3) -0.0385(4) 0.9143(2) 0.0420(9) Uani 1 2 d .
C15 C 0.0773(6) -0.3517(6) 1.0685(4) 0.090(2) Uani 1 2 d .
C16 C 0.3300(3) 0.1872(3) 0.77111(18) 0.0337(7) Uani 1 2 d .
C17 C 0.4344(3) 0.1824(3) 0.7398(2) 0.0387(8) Uani 1 2 d .
C18 C 0.4486(4) 0.1765(4) 0.6739(2) 0.0452(10) Uani 1 2 d .
C19 C 0.3650(4) 0.1898(4) 0.6387(2) 0.0488(11) Uani 1 2 d .
C20 C 0.2619(4) 0.2040(3) 0.6715(2) 0.0406(9) Uani 1 2 d .
C21 C 0.2420(3) 0.2023(3) 0.7367(2) 0.0374(8) Uani 1 2 d .
C22 C 0.1318(3) 0.2155(3) 0.7701(2) 0.0438(9) Uani 1 2 d .
C23 C 0.5308(4) 0.1857(4) 0.7713(2) 0.0470(10) Uani 1 2 d .
C24 C 0.3871(5) 0.2009(5) 0.5687(2) 0.0624(14) Uani 1 2 d .
C25 C 0.3893(3) -0.2142(3) 0.77946(19) 0.0375(8) Uani 1 2 d .
C26 C 0.3689(4) -0.2754(4) 0.8456(2) 0.0461(10) Uani 1 2 d .
C27 C 0.4504(4) -0.2557(4) 0.8883(2) 0.0502(11) Uani 1 2 d .
C28 C 0.4784(4) -0.1407(4) 0.8861(2) 0.0470(10) Uani 1 2 d .
C29 C 0.4964(3) -0.0757(4) 0.8206(2) 0.0415(9) Uani 1 2 d .
C30 C 0.5959(4) -0.1070(5) 0.7780(3) 0.0574(13) Uani 1 2 d .
C31 C 0.5943(4) -0.2187(5) 0.7603(3) 0.0599(14) Uani 1 2 d .
C32 C 0.4915(4) -0.2469(4) 0.7394(2) 0.0497(11) Uani 1 2 d .
C33 C 0.3181(4) -0.1463(4) 0.6209(2) 0.0462(10) Uani 1 2 d .
C34 C 0.4055(4) -0.0936(5) 0.5736(2) 0.0622(14) Uani 1 2 d .
C35 C 0.1615(3) 0.0101(4) 0.6061(2) 0.0416(9) Uani 1 2 d .
C36 C 0.0574(4) 0.0589(4) 0.6309(2) 0.0501(10) Uani 1 2 d .
C37 C 0.1350(3) -0.1397(3) 0.7167(2) 0.0396(8) Uani 1 2 d .
C38 C 0.0776(5) -0.2163(4) 0.6845(3) 0.0583(13) Uani 1 2 d .
C39 C -0.1860(3) 0.3386(3) 0.69674(17) 0.0300(7) Uani 1 2 d .
C40 C -0.2098(3) 0.3087(3) 0.64068(18) 0.0351(8) Uani 1 2 d .
C41 C -0.2183(3) 0.2037(3) 0.6326(2) 0.0438(9) Uani 1 2 d .
C42 C -0.2022(3) 0.1247(3) 0.6785(2) 0.0450(10) Uani 1 2 d .
C43 C -0.1764(3) 0.1522(3) 0.7338(2) 0.0403(9) Uani 1 2 d .
C44 C -0.1688(3) 0.2570(3) 0.74307(19) 0.0341(8) Uani 1 2 d .
C45 C -0.1583(4) 0.0692(4) 0.7864(3) 0.0553(13) Uani 1 2 d .
C46 C -0.2455(5) 0.1772(5) 0.5717(3) 0.0636(14) Uani 1 2 d .
C47 C -0.2254(3) 0.5433(3) 0.65956(16) 0.0282(7) Uani 1 2 d .
C48 C -0.3280(3) 0.5227(3) 0.64826(16) 0.0305(7) Uani 1 2 d .
C49 C -0.3842(3) 0.5949(3) 0.61357(17) 0.0349(8) Uani 1 2 d .
C50 C -0.3427(3) 0.6936(3) 0.59053(18) 0.0365(8) Uani 1 2 d .
C51 C -0.2426(3) 0.7166(3) 0.60152(17) 0.0354(8) Uani 1 2 d .
C52 C -0.1846(3) 0.6422(3) 0.63477(17) 0.0313(7) Uani 1 2 d .
C53 C -0.1950(5) 0.8217(4) 0.5782(2) 0.0528(11) Uani 1 2 d .
C54 C -0.4910(3) 0.5668(4) 0.6006(2) 0.0434(9) Uani 1 2 d .
C55 C -0.2140(3) 0.4898(3) 0.77571(16) 0.0295(7) Uani 1 2 d .
C56 C -0.1776(3) 0.5772(3) 0.79919(17) 0.0341(7) Uani 1 2 d .
C57 C -0.2223(3) 0.6080(3) 0.85565(19) 0.0383(8) Uani 1 2 d .
C58 C -0.3085(3) 0.5554(3) 0.89164(18) 0.0382(8) Uani 1 2 d .
C59 C -0.3484(3) 0.4706(3) 0.86880(18) 0.0373(8) Uani 1 2 d .
C60 C -0.3016(3) 0.4382(3) 0.81242(18) 0.0337(7) Uani 1 2 d .
C61 C -0.4464(4) 0.4167(4) 0.9035(2) 0.0510(11) Uani 1 2 d .
C62 C -0.1781(4) 0.6990(4) 0.8803(2) 0.0539(12) Uani 1 2 d .
C63 C -0.0367(3) 0.4747(3) 0.68968(17) 0.0312(7) Uani 1 2 d .
C64 C 0.0134(3) 0.4731(3) 0.62831(19) 0.0377(8) Uani 1 2 d .
C65 C 0.1223(3) 0.4773(4) 0.6121(2) 0.0452(10) Uani 1 2 d .
C66 C 0.1869(3) 0.4857(4) 0.6572(2) 0.0454(10) Uani 1 2 d .
C67 C 0.1394(3) 0.4879(3) 0.7185(2) 0.0400(9) Uani 1 2 d .
C68 C 0.0301(3) 0.4810(3) 0.73456(18) 0.0333(7) Uani 1 2 d .
C69 C 0.1707(4) 0.4690(6) 0.5464(3) 0.0690(16) Uani 1 2 d .
C70 C 0.2058(4) 0.5025(4) 0.7675(3) 0.0580(13) Uani 1 2 d .
B1 B 0.3972(3) -0.0930(4) 0.7875(2) 0.0342(8) Uani 1 2 d .
B2 B -0.1654(3) 0.4611(3) 0.70580(18) 0.0277(7) Uani 1 2 d .
H1 H 0.432(3) -0.040(3) 0.720(2) 0.034(11) Uiso 1 2 d .
H3 H 0.3377 0.31019 0.85972 0.0522 Uiso 1 2 calc R
H4 H 0.28807 0.27652 0.96726 0.0634 Uiso 1 2 calc R
H5 H 0.22625 0.11358 1.01171 0.0599 Uiso 1 2 calc R
H9 H 0.00087 -0.21907 0.98385 0.0544 Uiso 1 2 calc R
H11 H 0.25196 -0.24459 1.073 0.0674 Uiso 1 2 calc R
H13A H 0.38391 -0.01769 0.99764 0.0716 Uiso 1 2 calc R
H13B H 0.40775 -0.13001 1.02917 0.0716 Uiso 1 2 calc R
H13C H 0.34222 -0.05091 1.0688 0.0716 Uiso 1 2 calc R
H14A H -0.03906 -0.04925 0.93257 0.0504 Uiso 1 2 calc R
H14B H 0.04513 -0.06299 0.87393 0.0504 Uiso 1 2 calc R
H14C H 0.05 0.03472 0.90978 0.0504 Uiso 1 2 calc R
H15A H 0.01057 -0.36565 1.05637 0.1079 Uiso 1 2 calc R
H15B H 0.06797 -0.34626 1.11262 0.1079 Uiso 1 2 calc R
H15C H 0.12532 -0.40767 1.05939 0.1079 Uiso 1 2 calc R
H18 H 0.51699 0.15324 0.65366 0.0542 Uiso 1 2 calc R
H20 H 0.20175 0.19807 0.64923 0.0487 Uiso 1 2 calc R
H22A H 0.1293 0.27557 0.79233 0.0526 Uiso 1 2 calc R
H22B H 0.11197 0.15422 0.79922 0.0526 Uiso 1 2 calc R
H22C H 0.08376 0.22504 0.74003 0.0526 Uiso 1 2 calc R
H23A H 0.51058 0.17399 0.81591 0.0564 Uiso 1 2 calc R
H23B H 0.56411 0.25293 0.75975 0.0564 Uiso 1 2 calc R
H23C H 0.5792 0.13217 0.75822 0.0564 Uiso 1 2 calc R
H24A H 0.40127 0.27297 0.55272 0.0749 Uiso 1 2 calc R
H24B H 0.32685 0.17767 0.55274 0.0749 Uiso 1 2 calc R
H24C H 0.44718 0.15916 0.55568 0.0749 Uiso 1 2 calc R
H25 H 0.32943 -0.22441 0.75773 0.0450 Uiso 1 2 calc R
H26A H 0.36805 -0.34959 0.84173 0.0554 Uiso 1 2 calc R
H26B H 0.29952 -0.25696 0.86577 0.0554 Uiso 1 2 calc R
H27A H 0.42258 -0.28298 0.93116 0.0603 Uiso 1 2 calc R
H27B H 0.51419 -0.29421 0.87598 0.0603 Uiso 1 2 calc R
H28A H 0.54192 -0.13685 0.90491 0.0564 Uiso 1 2 calc R
H28B H 0.42224 -0.10801 0.91208 0.0564 Uiso 1 2 calc R
H29 H 0.50118 -0.00141 0.82568 0.0498 Uiso 1 2 calc R
H30A H 0.60526 -0.05824 0.73981 0.0688 Uiso 1 2 calc R
H30B H 0.65651 -0.09989 0.79898 0.0688 Uiso 1 2 calc R
H31A H 0.65196 -0.22621 0.72677 0.0719 Uiso 1 2 calc R
H31B H 0.60611 -0.26775 0.79621 0.0719 Uiso 1 2 calc R
H32A H 0.48975 -0.32216 0.7392 0.0596 Uiso 1 2 calc R
H32B H 0.49176 -0.21482 0.69663 0.0596 Uiso 1 2 calc R
H33A H 0.34904 -0.19696 0.64971 0.0555 Uiso 1 2 calc R
H33B H 0.27352 -0.18428 0.59908 0.0555 Uiso 1 2 calc R
H34A H 0.45038 -0.05599 0.59467 0.0747 Uiso 1 2 calc R
H34B H 0.37561 -0.04576 0.54353 0.0747 Uiso 1 2 calc R
H34C H 0.44604 -0.14556 0.55247 0.0747 Uiso 1 2 calc R
H35A H 0.20595 0.06463 0.5809 0.0499 Uiso 1 2 calc R
H35B H 0.14771 -0.04018 0.5786 0.0499 Uiso 1 2 calc R
H36A H 0.00543 0.00491 0.64467 0.0601 Uiso 1 2 calc R
H36B H 0.0345 0.10692 0.59822 0.0601 Uiso 1 2 calc R
H36C H 0.06655 0.09571 0.66547 0.0601 Uiso 1 2 calc R
H37A H 0.16801 -0.17983 0.74928 0.0475 Uiso 1 2 calc R
H37B H 0.0827 -0.09478 0.73701 0.0475 Uiso 1 2 calc R
H38A H 0.05907 -0.18106 0.64611 0.0700 Uiso 1 2 calc R
H38B H 0.01481 -0.24157 0.71169 0.0700 Uiso 1 2 calc R
H38C H 0.12309 -0.27424 0.67551 0.0700 Uiso 1 2 calc R
H40 H -0.22012 0.36003 0.60814 0.0421 Uiso 1 2 calc R
H42 H -0.20831 0.05488 0.67265 0.0540 Uiso 1 2 calc R
H44 H -0.15185 0.27301 0.7809 0.0409 Uiso 1 2 calc R
H48 H -0.35904 0.45845 0.66465 0.0366 Uiso 1 2 calc R
H50 H -0.38123 0.74293 0.56835 0.0438 Uiso 1 2 calc R
H52 H -0.11682 0.65908 0.64051 0.0375 Uiso 1 2 calc R
H56 H -0.12135 0.61561 0.77568 0.0409 Uiso 1 2 calc R
H58 H -0.33856 0.57621 0.92981 0.0459 Uiso 1 2 calc R
H60 H -0.32931 0.3805 0.79866 0.0404 Uiso 1 2 calc R
H64 H -0.02779 0.46911 0.59698 0.0452 Uiso 1 2 calc R
H66 H 0.25979 0.48964 0.6464 0.0544 Uiso 1 2 calc R
H68 H 0.00054 0.48051 0.77635 0.0399 Uiso 1 2 calc R

loop_
_atom_site_aniso_label
_atom_site_aniso_U_11
_atom_site_aniso_U_22
_atom_site_aniso_U_33
_atom_site_aniso_U_12
_atom_site_aniso_U_13
_atom_site_aniso_U_23
Ru1 0.02865(17) 0.03650(18) 0.02557(17) -0.00455(11) 0.00095(11) -0.00591(12)
S1 0.0298(4) 0.0321(4) 0.0245(4) -0.0044(3) 0.0009(3) -0.0077(3)
P1 0.0314(5) 0.0387(5) 0.0281(5) -0.0001(4) -0.0039(4) -0.0085(4)
F1 0.140(4) 0.054(2) 0.104(3) 0.049(2) 0.057(3) 0.032(2)
F2 0.111(4) 0.113(4) 0.250(7) -0.067(3) -0.128(4) 0.123(4)
F3 0.075(2) 0.0628(19) 0.0506(17) -0.0046(15) 0.0049(14) 0.0034(14)
F10 0.152(4) 0.0450(18) 0.116(3) -0.024(2) -0.084(3) 0.0272(19)
F11 0.134(3) 0.0443(16) 0.079(2) -0.0338(19) -0.050(2) 0.0033(15)
F12 0.145(4) 0.060(2) 0.157(5) -0.033(3) 0.075(4) 0.009(3)
F13 0.120(3) 0.084(3) 0.114(3) -0.010(2) -0.075(3) -0.035(2)
F14 0.202(6) 0.115(4) 0.105(3) -0.117(4) 0.067(3) -0.074(3)
F15 0.110(3) 0.072(2) 0.123(3) 0.015(2) -0.041(3) -0.066(2)
F16 0.134(4) 0.150(4) 0.059(2) -0.084(3) 0.045(2) -0.044(2)
F17 0.0569(17) 0.0534(16) 0.0663(19) -0.0169(13) 0.0116(14) -0.0046(14)
F18 0.0378(18) 0.082(3) 0.222(6) -0.0029(17) -0.001(2) 0.035(3)
C1 0.0285(17) 0.0383(19) 0.0272(17) -0.0055(14) 0.0014(13) -0.0113(14)
C2 0.0298(17) 0.0377(19) 0.0332(18) -0.0061(14) 0.0036(14) -0.0110(15)
C3 0.047(2) 0.040(2) 0.043(2) -0.0111(17) 0.0036(18) -0.0134(17)
C4 0.063(3) 0.055(3) 0.042(2) -0.018(2) 0.007(2) -0.027(2)
C5 0.057(3) 0.061(3) 0.032(2) -0.019(2) 0.0094(18) -0.0213(19)
C6 0.0357(19) 0.048(2) 0.0297(18) -0.0103(16) 0.0024(14) -0.0114(16)
C7 0.0378(19) 0.049(2) 0.0216(16) -0.0091(16) 0.0019(14) -0.0060(15)
C8 0.0339(19) 0.047(2) 0.0317(19) -0.0060(16) 0.0017(15) -0.0068(16)
C9 0.039(2) 0.052(2) 0.044(2) -0.0129(18) -0.0061(17) -0.0004(19)
C10 0.058(3) 0.062(3) 0.049(3) -0.019(2) -0.007(2) 0.012(2)
C11 0.048(3) 0.073(3) 0.044(2) -0.010(2) -0.010(2) 0.012(2)
C12 0.042(2) 0.066(3) 0.0285(19) -0.011(2) -0.0024(16) -0.0040(18)
C13 0.050(3) 0.097(4) 0.033(2) -0.022(3) -0.0092(19) -0.007(2)
C14 0.0301(19) 0.053(2) 0.041(2) -0.0048(16) -0.0008(16) -0.0048(18)
C15 0.079(4) 0.084(5) 0.097(5) -0.028(4) -0.021(4) 0.039(4)
C16 0.0357(19) 0.0293(17) 0.0352(19) -0.0066(14) 0.0001(14) -0.0067(14)
C17 0.036(2) 0.039(2) 0.040(2) -0.0105(16) -0.0008(16) -0.0065(16)
C18 0.040(2) 0.055(3) 0.036(2) -0.0178(19) 0.0106(17) -0.0065(18)
C19 0.059(3) 0.050(2) 0.035(2) -0.019(2) -0.0013(19) 0.0034(18)
C20 0.046(2) 0.0345(19) 0.041(2) -0.0071(16) -0.0113(17) 0.0051(16)
C21 0.039(2) 0.0307(18) 0.042(2) -0.0047(15) -0.0041(16) -0.0046(15)
C22 0.037(2) 0.039(2) 0.056(3) 0.0010(16) -0.0045(18) -0.0112(18)
C23 0.039(2) 0.053(3) 0.049(2) -0.0179(19) -0.0017(18) -0.012(2)
C24 0.070(3) 0.079(4) 0.034(2) -0.023(3) -0.002(2) 0.004(2)
C25 0.039(2) 0.039(2) 0.039(2) 0.0056(15) -0.0098(16) -0.0136(16)
C26 0.052(3) 0.039(2) 0.049(2) -0.0025(18) -0.014(2) -0.0022(18)
C27 0.059(3) 0.055(3) 0.038(2) 0.004(2) -0.015(2) -0.0016(19)
C28 0.050(2) 0.056(3) 0.040(2) 0.004(2) -0.0166(19) -0.0126(19)
C29 0.038(2) 0.048(2) 0.042(2) -0.0030(17) -0.0082(17) -0.0120(18)
C30 0.033(2) 0.084(4) 0.057(3) -0.004(2) -0.006(2) -0.013(3)
C31 0.040(2) 0.088(4) 0.054(3) 0.016(2) -0.005(2) -0.024(3)
C32 0.045(2) 0.059(3) 0.050(3) 0.018(2) -0.010(2) -0.023(2)
C33 0.046(2) 0.057(3) 0.041(2) 0.0109(19) -0.0101(18) -0.024(2)
C34 0.056(3) 0.092(4) 0.040(2) 0.017(3) 0.001(2) -0.023(3)
C35 0.039(2) 0.052(2) 0.035(2) 0.0014(17) -0.0077(16) -0.0055(17)
C36 0.039(2) 0.054(3) 0.056(3) 0.0041(19) -0.009(2) -0.002(2)
C37 0.038(2) 0.042(2) 0.039(2) -0.0061(16) -0.0067(16) -0.0024(16)
C38 0.063(3) 0.052(3) 0.064(3) -0.020(2) -0.027(3) -0.002(2)
C39 0.0275(16) 0.0301(17) 0.0316(17) -0.0027(13) -0.0008(13) -0.0052(13)
C40 0.039(2) 0.0336(18) 0.0339(19) 0.0001(15) -0.0047(15) -0.0094(15)
C41 0.038(2) 0.039(2) 0.056(3) 0.0013(16) -0.0014(18) -0.0203(19)
C42 0.034(2) 0.0301(19) 0.070(3) -0.0002(15) 0.0042(19) -0.0144(19)
C43 0.0245(17) 0.0328(19) 0.059(3) -0.0005(14) 0.0011(16) 0.0026(17)
C44 0.0251(16) 0.0358(18) 0.040(2) -0.0020(13) -0.0032(14) -0.0011(15)
C45 0.038(2) 0.039(2) 0.082(4) -0.0028(18) -0.004(2) 0.013(2)
C46 0.076(4) 0.055(3) 0.068(3) 0.000(3) -0.010(3) -0.039(3)
C47 0.0311(17) 0.0315(17) 0.0222(15) -0.0031(13) -0.0006(12) -0.0076(13)
C48 0.0306(17) 0.0326(17) 0.0276(16) -0.0033(13) 0.0002(13) -0.0066(13)
C49 0.0344(19) 0.043(2) 0.0285(17) 0.0039(15) -0.0022(14) -0.0106(15)
C50 0.043(2) 0.0387(19) 0.0286(18) 0.0066(16) -0.0061(15) -0.0087(15)
C51 0.049(2) 0.0318(18) 0.0263(17) -0.0006(16) -0.0059(15) -0.0064(14)
C52 0.0356(18) 0.0309(17) 0.0274(17) -0.0057(14) -0.0037(14) -0.0041(13)
C53 0.074(3) 0.038(2) 0.046(3) -0.009(2) -0.014(2) 0.0044(19)
C54 0.036(2) 0.053(2) 0.042(2) 0.0030(18) -0.0060(17) -0.0107(19)
C55 0.0326(17) 0.0302(16) 0.0265(16) -0.0010(13) -0.0064(13) -0.0041(13)
C56 0.0391(19) 0.0341(18) 0.0285(17) -0.0047(15) -0.0024(14) -0.0042(14)
C57 0.047(2) 0.0361(19) 0.0336(19) -0.0020(16) -0.0068(16) -0.0108(15)
C58 0.044(2) 0.044(2) 0.0269(18) -0.0011(17) -0.0037(15) -0.0096(15)
C59 0.038(2) 0.044(2) 0.0291(18) -0.0027(16) -0.0021(15) -0.0058(15)
C60 0.0312(18) 0.0395(19) 0.0320(18) -0.0032(14) -0.0056(14) -0.0091(15)
C61 0.045(2) 0.059(3) 0.047(2) -0.007(2) 0.0077(19) -0.016(2)
C62 0.067(3) 0.051(3) 0.047(3) -0.012(2) -0.005(2) -0.024(2)
C63 0.0340(18) 0.0272(16) 0.0328(18) -0.0049(13) -0.0061(14) -0.0034(13)
C64 0.0300(18) 0.048(2) 0.0352(19) -0.0029(15) -0.0035(15) -0.0071(16)
C65 0.035(2) 0.056(3) 0.043(2) -0.0043(18) 0.0004(17) -0.0060(19)
C66 0.0288(19) 0.053(2) 0.053(3) -0.0079(17) -0.0044(17) -0.002(2)
C67 0.039(2) 0.0345(19) 0.047(2) -0.0079(16) -0.0131(17) 0.0007(16)
C68 0.0389(19) 0.0305(17) 0.0320(18) -0.0061(14) -0.0104(15) -0.0028(14)
C69 0.037(3) 0.108(5) 0.057(3) -0.005(3) 0.010(2) -0.012(3)
C70 0.050(3) 0.055(3) 0.073(3) -0.018(2) -0.028(2) 0.004(2)
B1 0.033(2) 0.040(2) 0.029(2) -0.0020(16) -0.0004(16) -0.0086(16)
B2 0.0323(19) 0.0274(17) 0.0245(17) -0.0046(14) -0.0045(14) -0.0060(14)

loop_
_atom_type_symbol
_atom_type_description
_atom_type_scat_dispersion_real
_atom_type_scat_dispersion_imag
_atom_type_scat_source
S S 0.1246 0.1234
;
International Tables for Crystallography
(1992, Vol. C, Tables 4.2.6.8 and 6.1.1.4)
;
Ru Ru -1.2594 0.8363
;
International Tables for Crystallography
(1992, Vol. C, Tables 4.2.6.8 and 6.1.1.4)
;
B B 0.0013 0.0007
;
International Tables for Crystallography
(1992, Vol. C, Tables 4.2.6.8 and 6.1.1.4)
;
F F 0.0171 0.0103
;
International Tables for Crystallography
(1992, Vol. C, Tables 4.2.6.8 and 6.1.1.4)
;
P P 0.1023 0.0942
;
International Tables for Crystallography
(1992, Vol. C, Tables 4.2.6.8 and 6.1.1.4)
;
C C 0.0033 0.0016
;
International Tables for Crystallography
(1992, Vol. C, Tables 4.2.6.8 and 6.1.1.4)
;
H H 0.0000 0.0000
;
International Tables for Crystallography
(1992, Vol. C, Table 6.1.1.4)
;

loop_
_geom_angle_atom_site_label_1
_geom_angle_atom_site_label_2
_geom_angle_atom_site_label_3
_geom_angle
_geom_angle_publ_flag
S1 Ru1 P1 92.13(6) yes
S1 Ru1 C16 82.98(11) yes
S1 Ru1 C17 104.24(11) yes
S1 Ru1 C18 140.09(12) yes
S1 Ru1 C19 159.80(12) yes
S1 Ru1 C20 126.47(11) yes
S1 Ru1 C21 93.76(11) yes
S1 Ru1 B1 46.69(10) yes
P1 Ru1 C16 150.50(11) yes
P1 Ru1 C17 163.61(11) yes
P1 Ru1 C18 127.02(13) yes
P1 Ru1 C19 99.11(15) yes
P1 Ru1 C20 94.21(14) yes
P1 Ru1 C21 113.78(13) yes
P1 Ru1 B1 94.15(13) yes
C16 Ru1 C17 36.73(14) yes
C16 Ru1 C18 66.63(16) yes
C16 Ru1 C19 78.97(17) yes
C16 Ru1 C20 66.63(16) yes
C16 Ru1 C21 38.28(16) yes
C16 Ru1 B1 103.12(16) yes
C17 Ru1 C18 36.67(16) yes
C17 Ru1 C19 65.59(18) yes
C17 Ru1 C20 76.98(17) yes
C17 Ru1 C21 66.79(16) yes
C17 Ru1 B1 96.37(16) yes
C18 Ru1 C19 36.05(18) yes
C18 Ru1 C20 64.96(17) yes
C18 Ru1 C21 78.45(17) yes
C18 Ru1 B1 114.33(16) yes
C19 Ru1 C20 36.41(17) yes
C19 Ru1 C21 66.37(16) yes
C19 Ru1 B1 147.40(16) yes
C20 Ru1 C21 36.33(16) yes
C20 Ru1 B1 169.43(16) yes
C21 Ru1 B1 133.46(16) yes
Ru1 S1 C1 101.31(13) yes
Ru1 S1 B1 70.88(13) yes
C1 S1 B1 111.63(19) yes
Ru1 P1 C33 115.51(17) yes
Ru1 P1 C35 115.51(17) yes
Ru1 P1 C37 115.22(16) yes
C33 P1 C35 101.4(2) yes
C33 P1 C37 104.9(2) yes
C35 P1 C37 102.5(2) yes
F32 F4 F33 138.5(11) yes
F32 F4 C46 53.7(6) yes
F33 F4 C46 88.3(10) yes
F31 F5 C46 61.8(16) yes
F31 F6 F32 110.4(11) yes
F31 F6 C46 52.0(7) yes
F32 F6 C46 70.6(10) yes
F25 F7 F26 127.8(10) yes
F25 F7 C54 59.1(6) yes
F26 F7 C54 69.7(8) yes
F26 F8 F27 109.1(8) yes
F26 F8 C54 51.7(5) yes
F27 F8 C54 62.6(7) yes
F25 F9 F27 122.6(10) yes
F25 F9 C54 66.8(7) yes
F27 F9 C54 59.6(6) yes
F35 F19 C69 65.0(10) yes
F35 F20 F36 137.5(17) yes
F35 F20 C69 54.1(7) yes
F36 F20 C69 86.3(15) yes
F34 F21 C69 84.0(10) yes
F29 F22 C70 54.9(9) yes
F28 F23 F29 121.1(9) yes
F28 F23 C70 81.2(8) yes
F29 F23 C70 50.4(5) yes
F30 F24 C70 93.0(14) yes
F7 F25 F9 115.5(9) yes
F7 F25 C54 58.8(5) yes
F9 F25 C54 65.2(7) yes
F7 F26 F8 114.9(10) yes
F7 F26 C54 71.4(8) yes
F8 F26 C54 53.2(5) yes
F8 F27 F9 127.3(11) yes
F8 F27 C54 69.6(8) yes
F9 F27 C54 63.1(6) yes
F23 F28 C70 63.1(7) yes
F22 F29 F23 152.1(14) yes
F22 F29 C70 95.4(12) yes
F23 F29 C70 58.6(6) yes
F24 F30 C70 68.9(13) yes
F5 F31 F6 148(2) yes
F5 F31 C46 92.2(18) yes
F6 F31 C46 56.6(7) yes
F4 F32 F6 116.5(11) yes
F4 F32 C46 49.1(6) yes
F6 F32 C46 72.1(9) yes
F4 F33 C46 60.9(9) yes
F21 F34 C69 64.6(9) yes
F19 F35 F20 141.0(14) yes
F19 F35 C69 81.2(11) yes
F20 F35 C69 60.7(8) yes
F20 F36 C69 63.8(13) yes
S1 C1 C2 119.2(3) yes
S1 C1 C6 120.5(3) yes
C2 C1 C6 120.1(4) yes
C1 C2 C3 120.8(4) yes
C1 C2 C16 118.5(4) yes
C3 C2 C16 120.6(3) yes
C2 C3 C4 119.5(4) yes
C3 C4 C5 119.8(5) yes
C4 C5 C6 122.4(4) yes
C1 C6 C5 117.3(4) yes
C1 C6 C7 124.3(4) yes
C5 C6 C7 118.3(4) yes
C6 C7 C8 120.2(4) yes
C6 C7 C12 119.5(4) yes
C8 C7 C12 120.1(4) yes
C7 C8 C9 118.6(4) yes
C7 C8 C14 123.3(4) yes
C9 C8 C14 118.0(4) yes
C8 C9 C10 121.8(4) yes
C9 C10 C11 118.1(5) yes
C9 C10 C15 120.0(5) yes
C11 C10 C15 121.8(5) yes
C10 C11 C12 122.5(5) yes
C7 C12 C11 118.8(4) yes
C7 C12 C13 123.3(4) yes
C11 C12 C13 117.9(4) yes
Ru1 C16 C2 117.3(3) yes
Ru1 C16 C17 76.2(2) yes
Ru1 C16 C21 72.8(2) yes
C2 C16 C17 120.5(4) yes
C2 C16 C21 118.0(3) yes
C17 C16 C21 121.2(4) yes
Ru1 C17 C16 67.1(2) yes
Ru1 C17 C18 69.9(3) yes
Ru1 C17 C23 136.3(3) yes
C16 C17 C18 117.5(4) yes
C16 C17 C23 124.0(4) yes
C18 C17 C23 118.4(4) yes
Ru1 C18 C17 73.5(2) yes
Ru1 C18 C19 73.8(3) yes
C17 C18 C19 122.5(4) yes
Ru1 C19 C18 70.1(3) yes
Ru1 C19 C20 70.8(2) yes
Ru1 C19 C24 136.3(4) yes
C18 C19 C20 117.8(4) yes
C18 C19 C24 120.1(4) yes
C20 C19 C24 121.8(5) yes
Ru1 C20 C19 72.8(3) yes
Ru1 C20 C21 70.2(2) yes
C19 C20 C21 122.2(4) yes
Ru1 C21 C16 68.9(2) yes
Ru1 C21 C20 73.4(2) yes
Ru1 C21 C22 128.7(3) yes
C16 C21 C20 118.1(4) yes
C16 C21 C22 120.9(4) yes
C20 C21 C22 120.9(4) yes
C26 C25 C32 113.6(4) yes
C26 C25 B1 107.3(3) yes
C32 C25 B1 109.0(3) yes
C25 C26 C27 114.7(4) yes
C26 C27 C28 113.8(4) yes
C27 C28 C29 116.6(4) yes
C28 C29 C30 113.8(4) yes
C28 C29 B1 107.5(3) yes
C30 C29 B1 108.2(4) yes
C29 C30 C31 114.8(4) yes
C30 C31 C32 113.6(4) yes
C25 C32 C31 116.0(4) yes
P1 C33 C34 114.2(4) yes
P1 C35 C36 115.8(3) yes
P1 C37 C38 116.3(3) yes
C40 C39 C44 116.1(4) yes
C40 C39 B2 122.8(3) yes
C44 C39 B2 120.8(3) yes
C39 C40 C41 121.5(4) yes
C40 C41 C42 121.8(5) yes
C40 C41 C46 118.7(4) yes
C42 C41 C46 119.4(4) yes
C41 C42 C43 117.8(4) yes
C42 C43 C44 121.1(4) yes
C42 C43 C45 120.5(4) yes
C44 C43 C45 118.3(4) yes
C39 C44 C43 121.6(4) yes
F1 C45 F2 109.7(5) yes
F1 C45 F3 105.2(4) yes
F1 C45 C43 111.5(5) yes
F2 C45 F3 104.1(5) yes
F2 C45 C43 112.7(4) yes
F3 C45 C43 113.1(4) yes
F4 C46 F5 110.5(7) yes
F4 C46 F6 110.8(6) yes
F4 C46 F31 115.6(10) yes
F4 C46 F32 77.2(7) yes
F4 C46 F33 30.8(5) yes
F4 C46 C41 114.9(7) yes
F5 C46 F6 97.2(6) yes
F5 C46 F31 26.1(8) yes
F5 C46 F32 125.1(8) yes
F5 C46 F33 85.9(6) yes
F5 C46 C41 108.1(5) yes
F6 C46 F31 71.4(8) yes
F6 C46 F32 37.3(6) yes
F6 C46 F33 134.5(7) yes
F6 C46 C41 113.8(5) yes
F31 C46 F32 100.1(10) yes
F31 C46 F33 100.9(9) yes
F31 C46 C41 122.0(8) yes
F32 C46 F33 106.5(7) yes
F32 C46 C41 117.3(7) yes
F33 C46 C41 108.1(6) yes
C48 C47 C52 115.9(3) yes
C48 C47 B2 121.1(3) yes
C52 C47 B2 122.7(3) yes
C47 C48 C49 122.2(3) yes
C48 C49 C50 120.8(4) yes
C48 C49 C54 119.9(4) yes
C50 C49 C54 119.3(4) yes
C49 C50 C51 118.2(4) yes
C50 C51 C52 120.9(4) yes
C50 C51 C53 120.3(4) yes
C52 C51 C53 118.9(4) yes
C47 C52 C51 122.0(4) yes
F10 C53 F11 107.1(4) yes
F10 C53 F12 104.7(5) yes
F10 C53 C51 114.1(5) yes
F11 C53 F12 104.3(5) yes
F11 C53 C51 112.7(4) yes
F12 C53 C51 113.1(4) yes
F7 C54 F8 106.8(6) yes
F7 C54 F9 103.5(5) yes
F7 C54 F25 62.0(6) yes
F7 C54 F26 38.9(5) yes
F7 C54 F27 129.6(7) yes
F7 C54 C49 115.8(5) yes
F8 C54 F9 101.9(5) yes
F8 C54 F25 134.7(7) yes
F8 C54 F26 75.1(6) yes
F8 C54 F27 47.7(6) yes
F8 C54 C49 113.8(4) yes
F9 C54 F25 48.1(6) yes
F9 C54 F26 132.4(6) yes
F9 C54 F27 57.4(6) yes
F9 C54 C49 113.6(5) yes
F25 C54 F26 100.3(7) yes
F25 C54 F27 103.0(7) yes
F25 C54 C49 110.0(6) yes
F26 C54 F27 117.1(8) yes
F26 C54 C49 110.5(5) yes
F27 C54 C49 114.5(6) yes
C56 C55 C60 115.6(3) yes
C56 C55 B2 121.1(3) yes
C60 C55 B2 122.8(3) yes
C55 C56 C57 122.5(3) yes
C56 C57 C58 121.1(4) yes
C56 C57 C62 120.8(4) yes
C58 C57 C62 118.1(4) yes
C57 C58 C59 117.9(4) yes
C58 C59 C60 120.9(4) yes
C58 C59 C61 119.7(4) yes
C60 C59 C61 119.3(4) yes
C55 C60 C59 122.0(4) yes
F16 C61 F17 104.5(4) yes
F16 C61 F18 107.7(5) yes
F16 C61 C59 112.3(5) yes
F17 C61 F18 106.0(5) yes
F17 C61 C59 113.2(4) yes
F18 C61 C59 112.6(4) yes
F13 C62 F14 107.7(5) yes
F13 C62 F15 103.1(5) yes
F13 C62 C57 112.3(4) yes
F14 C62 F15 106.5(5) yes
F14 C62 C57 113.5(5) yes
F15 C62 C57 113.1(5) yes
C64 C63 C68 115.7(3) yes
C64 C63 B2 119.6(3) yes
C68 C63 B2 124.6(3) yes
C63 C64 C65 122.6(4) yes
C64 C65 C66 120.7(4) yes
C64 C65 C69 119.8(4) yes
C66 C65 C69 119.5(4) yes
C65 C66 C67 118.0(4) yes
C66 C67 C68 120.8(4) yes
C66 C67 C70 119.4(4) yes
C68 C67 C70 119.7(4) yes
C63 C68 C67 122.2(4) yes
F19 C69 F20 98.8(7) yes
F19 C69 F21 111.5(6) yes
F19 C69 F34 86.7(6) yes
F19 C69 F35 33.8(6) yes
F19 C69 F36 126.3(8) yes
F19 C69 C65 111.0(5) yes
F20 C69 F21 104.7(7) yes
F20 C69 F34 129.4(7) yes
F20 C69 F35 65.2(8) yes
F20 C69 F36 29.9(8) yes
F20 C69 C65 113.3(6) yes
F21 C69 F34 31.4(5) yes
F21 C69 F35 122.9(7) yes
F21 C69 F36 82.7(7) yes
F21 C69 C65 116.1(6) yes
F34 C69 F35 111.1(7) yes
F34 C69 F36 113.2(8) yes
F34 C69 C65 111.1(6) yes
F35 C69 F36 94.1(9) yes
F35 C69 C65 119.2(6) yes
F36 C69 C65 106.9(7) yes
F22 C70 F23 100.2(5) yes
F22 C70 F24 108.6(5) yes
F22 C70 F28 129.4(6) yes
F22 C70 F29 29.7(7) yes
F22 C70 F30 92.8(5) yes
F22 C70 C67 108.8(5) yes
F23 C70 F24 113.1(6) yes
F23 C70 F28 35.7(5) yes
F23 C70 F29 71.0(7) yes
F23 C70 F30 126.4(7) yes
F23 C70 C67 111.2(5) yes
F24 C70 F28 82.6(6) yes
F24 C70 F29 115.4(8) yes
F24 C70 F30 18.1(5) yes
F24 C70 C67 113.9(5) yes
F28 C70 F29 100.3(8) yes
F28 C70 F30 99.5(6) yes
F28 C70 C67 110.7(5) yes
F29 C70 F30 105.8(7) yes
F29 C70 C67 124.1(7) yes
F30 C70 C67 113.1(5) yes
Ru1 B1 S1 62.43(13) yes
Ru1 B1 C25 124.8(3) yes
Ru1 B1 C29 120.4(3) yes
S1 B1 C25 112.2(3) yes
S1 B1 C29 120.3(3) yes
C25 B1 C29 109.0(3) yes
C39 B2 C47 112.3(3) yes
C39 B2 C55 113.0(3) yes
C39 B2 C63 104.2(3) yes
C47 B2 C55 103.0(3) yes
C47 B2 C63 111.5(3) yes
C55 B2 C63 113.2(3) yes
S1 Ru1 H1 84.2(13) no
P1 Ru1 H1 89.2(16) no
C16 Ru1 H1 119.0(16) no
C17 Ru1 H1 91.5(15) no
C18 Ru1 H1 88.5(14) no
C19 Ru1 H1 112.5(13) no
C20 Ru1 H1 148.9(13) no
C21 Ru1 H1 157.0(16) no
B1 Ru1 H1 37.7(13) no
C2 C3 H3 120.238 no
C4 C3 H3 120.247 no
C3 C4 H4 120.090 no
C5 C4 H4 120.086 no
C4 C5 H5 118.810 no
C6 C5 H5 118.804 no
C8 C9 H9 119.091 no
C10 C9 H9 119.076 no
C10 C11 H11 118.766 no
C12 C11 H11 118.778 no
C12 C13 H13A 109.466 no
C12 C13 H13B 109.462 no
C12 C13 H13C 109.471 no
H13A C13 H13B 109.471 no
H13A C13 H13C 109.478 no
H13B C13 H13C 109.479 no
C8 C14 H14A 109.468 no
C8 C14 H14B 109.472 no
C8 C14 H14C 109.480 no
H14A C14 H14B 109.463 no
H14A C14 H14C 109.475 no
H14B C14 H14C 109.469 no
C10 C15 H15A 109.470 no
C10 C15 H15B 109.473 no
C10 C15 H15C 109.464 no
H15A C15 H15B 109.468 no
H15A C15 H15C 109.472 no
H15B C15 H15C 109.481 no
Ru1 C18 H18 118.505 no
C17 C18 H18 118.500 no
C19 C18 H18 118.506 no
Ru1 C20 H20 118.108 no
C19 C20 H20 118.102 no
C21 C20 H20 118.104 no
C21 C22 H22A 109.468 no
C21 C22 H22B 109.473 no
C21 C22 H22C 109.474 no
H22A C22 H22B 109.465 no
H22A C22 H22C 109.473 no
H22B C22 H22C 109.474 no
C17 C23 H23A 109.478 no
C17 C23 H23B 109.466 no
C17 C23 H23C 109.468 no
H23A C23 H23B 109.473 no
H23A C23 H23C 109.474 no
H23B C23 H23C 109.468 no
C19 C24 H24A 109.462 no
C19 C24 H24B 109.469 no
C19 C24 H24C 109.471 no
H24A C24 H24B 109.475 no
H24A C24 H24C 109.475 no
H24B C24 H24C 109.476 no
C26 C25 H25 108.951 no
C32 C25 H25 108.939 no
B1 C25 H25 108.941 no
C25 C26 H26A 108.580 no
C25 C26 H26B 108.591 no
C27 C26 H26A 108.596 no
C27 C26 H26B 108.586 no
H26A C26 H26B 107.570 no
C26 C27 H27A 108.799 no
C26 C27 H27B 108.793 no
C28 C27 H27A 108.810 no
C28 C27 H27B 108.802 no
H27A C27 H27B 107.684 no
C27 C28 H28A 108.141 no
C27 C28 H28B 108.141 no
C29 C28 H28A 108.141 no
C29 C28 H28B 108.135 no
H28A C28 H28B 107.337 no
C28 C29 H29 109.061 no
C30 C29 H29 109.055 no
B1 C29 H29 109.064 no
C29 C30 H30A 108.558 no
C29 C30 H30B 108.552 no
C31 C30 H30A 108.557 no
C31 C30 H30B 108.565 no
H30A C30 H30B 107.542 no
C30 C31 H31A 108.853 no
C30 C31 H31B 108.847 no
C32 C31 H31A 108.850 no
C32 C31 H31B 108.857 no
H31A C31 H31B 107.717 no
C25 C32 H32A 108.275 no
C25 C32 H32B 108.288 no
C31 C32 H32A 108.272 no
C31 C32 H32B 108.278 no
H32A C32 H32B 107.394 no
P1 C33 H33A 108.692 no
P1 C33 H33B 108.703 no
C34 C33 H33A 108.694 no
C34 C33 H33B 108.702 no
H33A C33 H33B 107.619 no
C33 C34 H34A 109.466 no
C33 C34 H34B 109.465 no
C33 C34 H34C 109.472 no
H34A C34 H34B 109.466 no
H34A C34 H34C 109.482 no
H34B C34 H34C 109.476 no
P1 C35 H35A 108.344 no
P1 C35 H35B 108.346 no
C36 C35 H35A 108.341 no
C36 C35 H35B 108.341 no
H35A C35 H35B 107.424 no
C35 C36 H36A 109.476 no
C35 C36 H36B 109.477 no
C35 C36 H36C 109.474 no
H36A C36 H36B 109.472 no
H36A C36 H36C 109.462 no
H36B C36 H36C 109.468 no
P1 C37 H37A 108.222 no
P1 C37 H37B 108.218 no
C38 C37 H37A 108.221 no
C38 C37 H37B 108.224 no
H37A C37 H37B 107.366 no
C37 C38 H38A 109.472 no
C37 C38 H38B 109.472 no
C37 C38 H38C 109.469 no
H38A C38 H38B 109.471 no
H38A C38 H38C 109.477 no
H38B C38 H38C 109.466 no
C39 C40 H40 119.253 no
C41 C40 H40 119.269 no
C41 C42 H42 121.099 no
C43 C42 H42 121.087 no
C39 C44 H44 119.181 no
C43 C44 H44 119.178 no
C47 C48 H48 118.882 no
C49 C48 H48 118.880 no
C49 C50 H50 120.895 no
C51 C50 H50 120.908 no
C47 C52 H52 119.017 no
C51 C52 H52 119.013 no
C55 C56 H56 118.749 no
C57 C56 H56 118.773 no
C57 C58 H58 121.076 no
C59 C58 H58 121.062 no
C55 C60 H60 118.992 no
C59 C60 H60 118.987 no
C63 C64 H64 118.675 no
C65 C64 H64 118.690 no
C65 C66 H66 120.972 no
C67 C66 H66 120.994 no
C63 C68 H68 118.919 no
C67 C68 H68 118.916 no
Ru1 B1 H1 45.0(16) no
S1 B1 H1 107.1(16) no
C25 B1 H1 103.7(18) no
C29 B1 H1 102.7(18) no
Ru1 H1 B1 97(2) no

loop_
_geom_bond_atom_site_label_1
_geom_bond_atom_site_label_2
_geom_bond_distance
_geom_bond_publ_flag
Ru1 S1 2.3626(16) yes
Ru1 P1 2.3660(16) yes
Ru1 C16 2.174(4) yes
Ru1 C17 2.292(5) yes
Ru1 C18 2.245(5) yes
Ru1 C19 2.293(5) yes
Ru1 C20 2.267(4) yes
Ru1 C21 2.226(4) yes
Ru1 B1 2.518(5) yes
S1 C1 1.808(4) yes
S1 B1 1.940(5) yes
P1 C33 1.828(5) yes
P1 C35 1.848(5) yes
P1 C37 1.833(4) yes
F1 C45 1.334(7) yes
F2 C45 1.320(9) yes
F3 C45 1.308(6) yes
F4 F32 1.599(15) yes
F4 F33 0.727(12) yes
F4 C46 1.240(10) yes
F5 F31 0.629(17) yes
F5 C46 1.429(9) yes
F6 F31 1.515(17) yes
F6 F32 0.850(14) yes
F6 C46 1.334(9) yes
F7 F25 1.377(13) yes
F7 F26 0.883(11) yes
F7 C54 1.334(9) yes
F8 F26 1.627(11) yes
F8 F27 1.065(14) yes
F8 C54 1.349(9) yes
F9 F25 1.083(13) yes
F9 F27 1.249(13) yes
F9 C54 1.322(8) yes
F10 C53 1.307(7) yes
F11 C53 1.324(7) yes
F12 C53 1.311(8) yes
F13 C62 1.316(7) yes
F14 C62 1.294(7) yes
F15 C62 1.323(7) yes
F16 C61 1.324(7) yes
F17 C61 1.322(6) yes
F18 C61 1.297(7) yes
F19 F35 0.759(14) yes
F19 C69 1.346(10) yes
F20 F35 1.384(15) yes
F20 F36 0.739(18) yes
F20 C69 1.329(14) yes
F21 F34 0.742(13) yes
F21 C69 1.285(9) yes
F22 F29 0.708(13) yes
F22 C70 1.424(7) yes
F23 F28 0.848(10) yes
F23 F29 1.435(13) yes
F23 C70 1.296(8) yes
F24 F30 0.433(12) yes
F24 C70 1.301(9) yes
F25 C54 1.338(10) yes
F26 C54 1.321(11) yes
F27 C54 1.278(12) yes
F28 C70 1.436(11) yes
F29 C70 1.171(12) yes
F30 C70 1.392(9) yes
F31 C46 1.259(17) yes
F32 C46 1.322(13) yes
F33 C46 1.419(11) yes
F34 C69 1.415(11) yes
F35 C69 1.234(12) yes
F36 C69 1.479(16) yes
C1 C2 1.403(5) yes
C1 C6 1.410(5) yes
C2 C3 1.381(6) yes
C2 C16 1.495(5) yes
C3 C4 1.383(6) yes
C4 C5 1.385(7) yes
C5 C6 1.390(7) yes
C6 C7 1.495(6) yes
C7 C8 1.410(6) yes
C7 C12 1.413(6) yes
C8 C9 1.403(6) yes
C8 C14 1.505(6) yes
C9 C10 1.391(7) yes
C10 C11 1.390(8) yes
C10 C15 1.505(9) yes
C11 C12 1.385(7) yes
C12 C13 1.509(8) yes
C16 C17 1.412(6) yes
C16 C21 1.444(6) yes
C17 C18 1.428(6) yes
C17 C23 1.506(7) yes
C18 C19 1.405(7) yes
C19 C20 1.425(7) yes
C19 C24 1.496(7) yes
C20 C21 1.401(6) yes
C21 C22 1.505(6) yes
C25 C26 1.540(6) yes
C25 C32 1.543(6) yes
C25 B1 1.599(6) yes
C26 C27 1.543(8) yes
C27 C28 1.523(7) yes
C28 C29 1.548(6) yes
C29 C30 1.539(6) yes
C29 B1 1.586(7) yes
C30 C31 1.536(9) yes
C31 C32 1.523(8) yes
C33 C34 1.510(7) yes
C35 C36 1.519(6) yes
C37 C38 1.536(8) yes
C39 C40 1.401(6) yes
C39 C44 1.402(5) yes
C39 B2 1.644(6) yes
C40 C41 1.392(6) yes
C41 C42 1.371(6) yes
C41 C46 1.500(9) yes
C42 C43 1.384(7) yes
C43 C44 1.396(6) yes
C43 C45 1.506(7) yes
C47 C48 1.411(5) yes
C47 C52 1.397(5) yes
C47 B2 1.634(5) yes
C48 C49 1.385(5) yes
C49 C50 1.391(6) yes
C49 C54 1.499(6) yes
C50 C51 1.384(6) yes
C51 C52 1.401(5) yes
C51 C53 1.493(6) yes
C55 C56 1.406(6) yes
C55 C60 1.402(5) yes
C55 B2 1.638(5) yes
C56 C57 1.377(6) yes
C57 C58 1.388(6) yes
C57 C62 1.501(7) yes
C58 C59 1.390(6) yes
C59 C60 1.391(6) yes
C59 C61 1.498(6) yes
C63 C64 1.394(5) yes
C63 C68 1.404(6) yes
C63 B2 1.642(6) yes
C64 C65 1.389(6) yes
C65 C66 1.391(7) yes
C65 C69 1.484(7) yes
C66 C67 1.385(6) yes
C67 C68 1.394(6) yes
C67 C70 1.492(8) yes
Ru1 H1 1.80(4) no
C3 H3 0.930 no
C4 H4 0.930 no
C5 H5 0.930 no
C9 H9 0.930 no
C11 H11 0.930 no
C13 H13A 0.960 no
C13 H13B 0.960 no
C13 H13C 0.960 no
C14 H14A 0.960 no
C14 H14B 0.960 no
C14 H14C 0.960 no
C15 H15A 0.960 no
C15 H15B 0.960 no
C15 H15C 0.960 no
C18 H18 0.980 no
C20 H20 0.980 no
C22 H22A 0.960 no
C22 H22B 0.960 no
C22 H22C 0.960 no
C23 H23A 0.960 no
C23 H23B 0.960 no
C23 H23C 0.960 no
C24 H24A 0.960 no
C24 H24B 0.960 no
C24 H24C 0.960 no
C25 H25 0.980 no
C26 H26A 0.970 no
C26 H26B 0.970 no
C27 H27A 0.970 no
C27 H27B 0.970 no
C28 H28A 0.970 no
C28 H28B 0.970 no
C29 H29 0.980 no
C30 H30A 0.970 no
C30 H30B 0.970 no
C31 H31A 0.970 no
C31 H31B 0.970 no
C32 H32A 0.970 no
C32 H32B 0.970 no
C33 H33A 0.970 no
C33 H33B 0.970 no
C34 H34A 0.960 no
C34 H34B 0.960 no
C34 H34C 0.960 no
C35 H35A 0.970 no
C35 H35B 0.970 no
C36 H36A 0.960 no
C36 H36B 0.960 no
C36 H36C 0.960 no
C37 H37A 0.970 no
C37 H37B 0.970 no
C38 H38A 0.960 no
C38 H38B 0.960 no
C38 H38C 0.960 no
C40 H40 0.930 no
C42 H42 0.930 no
C44 H44 0.930 no
C48 H48 0.930 no
C50 H50 0.930 no
C52 H52 0.930 no
C56 H56 0.930 no
C58 H58 0.930 no
C60 H60 0.930 no
C64 H64 0.930 no
C66 H66 0.930 no
C68 H68 0.930 no
B1 H1 1.55(4) no

loop_
_geom_contact_atom_site_label_1
_geom_contact_atom_site_label_2
_geom_contact_distance
_geom_contact_publ_flag
_geom_contact_site_symmetry_2
S1 C7 3.189(4) no .
S1 C8 3.388(4) no .
S1 C14 3.331(5) no .
S1 C26 3.396(5) no .
S1 C28 3.533(6) no .
S1 C37 3.339(5) no .
F1 C42 2.736(6) no .
F2 C42 3.560(9) no .
F2 C44 2.783(7) no .
F3 C42 3.262(6) no .
F3 C44 3.116(5) no .
F4 C40 3.190(10) no .
F4 C42 3.126(10) no .
F5 C40 3.576(9) no .
F5 C42 2.748(9) no .
F6 C40 2.810(8) no .
F6 C42 3.556(8) no .
F7 C48 2.807(9) no .
F8 C48 3.592(9) no .
F8 C50 2.816(9) no .
F9 C48 3.269(8) no .
F9 C50 3.143(8) no .
F10 C50 2.725(6) no .
F11 C50 3.426(6) no .
F11 C52 2.934(5) no .
F12 C50 3.416(7) no .
F12 C52 2.941(6) no .
F13 C56 3.370(7) no .
F13 C58 2.967(7) no .
F14 C56 2.727(7) no .
F14 C58 3.594(7) no .
F15 C56 3.488(6) no .
F15 C58 2.870(6) no .
F16 C58 2.770(6) no .
F16 C60 3.575(6) no .
F17 C58 3.577(6) no .
F17 C60 2.790(5) no .
F18 C58 3.183(6) no .
F18 C60 3.146(6) no .
F19 C64 2.868(7) no .
F19 C66 3.468(9) no .
F20 C64 2.945(12) no .
F20 C66 3.420(13) no .
F21 C66 2.736(8) no .
F22 C66 2.786(7) no .
F22 C68 3.578(7) no .
F23 C66 2.965(9) no .
F23 C68 3.306(8) no .
F24 C66 3.592(9) no .
F24 C68 2.742(9) no .
F25 C48 2.814(11) no .
F25 C50 3.483(11) no .
F26 C48 2.951(11) no .
F26 C50 3.363(11) no .
F27 C48 3.583(12) no .
F27 C50 2.738(12) no .
F28 C66 3.368(11) no .
F28 C68 3.075(11) no .
F29 C66 2.849(13) no .
F29 C68 3.574(12) no .
F30 C68 2.857(9) no .
F31 C40 3.450(18) no .
F31 C42 3.074(18) no .
F32 C40 2.779(14) no .
F33 C40 3.471(10) no .
F33 C42 2.858(10) no .
F34 C66 2.789(10) no .
F35 C64 2.796(11) no .
F35 C66 3.584(12) no .
F36 C64 3.192(14) no .
F36 C66 3.186(15) no .
C1 C4 2.780(7) no .
C1 C8 3.278(5) no .
C1 C14 3.337(6) no .
C1 C17 3.412(5) no .
C1 C21 3.244(6) no .
C1 C22 3.412(6) no .
C1 C29 3.447(6) no .
C2 C5 2.752(6) no .
C2 C22 2.931(7) no .
C2 C23 3.037(6) no .
C3 C6 2.817(6) no .
C3 C17 3.347(6) no .
C3 C21 3.441(7) no .
C3 C23 3.482(7) no .
C5 C8 3.510(7) no .
C5 C12 3.123(8) no .
C5 C13 3.145(8) no .
C6 C13 2.977(7) no .
C6 C14 2.988(7) no .
C7 C10 2.812(7) no .
C8 C11 2.787(7) no .
C9 C12 2.790(7) no .
C13 C28 3.445(7) no .
C20 C35 3.386(7) no .
C20 C36 3.526(7) no .
C23 C29 3.418(7) no .
C25 C28 2.996(7) no .
C25 C30 3.004(7) no .
C26 C29 3.019(7) no .
C26 C31 3.233(7) no .
C27 C30 3.246(7) no .
C27 C31 3.088(7) no .
C27 C32 3.190(7) no .
C27 B1 2.987(7) no .
C28 C31 3.180(8) no .
C29 C32 3.000(8) no .
C31 B1 3.002(7) no .
C33 C38 3.277(7) no .
C34 C35 3.391(7) no .
C35 C38 3.299(7) no .
C36 C37 3.210(7) no .
C39 C42 2.847(6) no .
C39 C48 3.141(5) no .
C39 C60 3.128(6) no .
C39 C64 3.180(5) no .
C40 C43 2.751(6) no .
C40 C47 3.099(6) no .
C40 C48 3.134(6) no .
C40 C63 3.476(6) no .
C40 C64 3.548(6) no .
C41 C44 2.745(7) no .
C44 C55 3.191(6) no .
C44 C60 3.254(6) no .
C44 C63 3.292(5) no .
C47 C50 2.851(6) no .
C47 C56 3.270(6) no .
C47 C60 3.433(5) no .
C47 C64 3.177(6) no .
C48 C51 2.755(6) no .
C48 C55 3.305(6) no .
C49 C52 2.760(6) no .
C52 C55 3.401(5) no .
C52 C56 3.585(6) no .
C52 C63 3.095(5) no .
C52 C64 3.315(6) no .
C55 C58 2.848(6) no .
C55 C68 3.128(6) no .
C56 C59 2.749(6) no .
C56 C63 3.175(5) no .
C56 C68 3.131(6) no .
C57 C60 2.754(6) no .
C63 C66 2.850(6) no .
C64 C67 2.751(7) no .
C65 C68 2.752(6) no .
F1 F14 3.199(7) no 1_545
F1 C30 3.600(8) no 1_455
F1 C36 3.592(7) no .
F2 C14 3.107(8) no .
F2 C22 3.166(7) no .
F3 C13 3.274(6) no 2_557
F3 C30 3.342(7) no 1_455
F5 F10 2.896(9) no 1_545
F5 F11 3.413(8) no 1_545
F6 F8 3.567(10) no 2_466
F6 F34 3.195(11) no 2_566
F7 F8 3.465(11) no 2_466
F7 F21 3.356(11) no 1_455
F7 F34 3.562(13) no 1_455
F8 F6 3.567(10) no 2_466
F8 F7 3.465(11) no 2_466
F8 F21 3.355(11) no 1_455
F8 F21 3.524(10) no 2_566
F8 F26 2.864(13) no 2_466
F8 F34 3.138(13) no 1_455
F8 C24 3.463(9) no 2_566
F9 F22 3.341(8) no 1_455
F9 F23 3.226(9) no 1_455
F9 F29 3.080(12) no 1_455
F9 C32 3.285(10) no 1_465
F9 C33 3.534(9) no 1_465
F9 C66 3.433(9) no 1_455
F10 F5 2.896(9) no 1_565
F10 F31 3.327(17) no 1_565
F10 F33 3.100(10) no 1_565
F10 C24 3.534(8) no 2_566
F10 C35 3.475(6) no 2_566
F11 F5 3.413(8) no 1_565
F11 F33 3.285(9) no 1_565
F12 F20 3.162(13) no 2_566
F12 F36 3.295(16) no 2_566
F13 C4 3.496(7) no 2_567
F14 F1 3.199(7) no 1_565
F15 C4 3.452(7) no 2_567
F15 C5 3.365(7) no 2_567
F16 F16 2.852(7) no 2_467
F17 C3 3.306(6) no 1_455
F17 C13 3.586(7) no 2_557
F17 C23 3.434(6) no 1_455
F18 C3 3.440(7) no 1_455
F19 F19 3.491(10) no 2_566
F19 F32 3.066(14) no 2_566
F19 F35 3.170(13) no 2_566
F19 C40 3.560(8) no 2_566
F20 F12 3.162(13) no 2_566
F20 C50 3.514(11) no 2_566
F20 C51 3.255(12) no 2_566
F20 C52 3.504(12) no 2_566
F21 F7 3.356(11) no 1_655
F21 F8 3.355(11) no 1_655
F21 F8 3.524(10) no 2_566
F21 F26 3.315(12) no 1_655
F21 F26 3.231(11) no 2_566
F21 C49 3.542(8) no 2_566
F22 F9 3.341(8) no 1_655
F22 F25 2.858(11) no 1_655
F22 C3 3.439(7) no .
F22 C16 3.273(7) no .
F22 C21 3.278(8) no .
F23 F9 3.226(9) no 1_655
F23 F25 3.428(12) no 1_655
F23 C25 3.201(8) no 1_565
F23 C26 3.253(9) no 1_565
F25 F22 2.858(11) no 1_455
F25 F23 3.428(12) no 1_455
F25 F29 2.804(14) no 1_455
F25 C66 3.420(12) no 1_455
F26 F8 2.864(13) no 2_466
F26 F21 3.315(12) no 1_455
F26 F21 3.231(11) no 2_566
F26 F26 2.933(14) no 2_466
F26 F34 3.458(14) no 1_455
F26 F34 3.267(12) no 2_566
F27 F34 3.303(16) no 1_455
F27 C33 3.280(12) no 1_465
F27 C34 3.392(13) no 1_465
F28 C25 3.424(10) no 1_565
F28 C26 3.261(11) no 1_565
F28 C37 3.540(10) no 1_565
F28 C38 3.443(11) no 1_565
F29 F9 3.080(12) no 1_655
F29 F25 2.804(14) no 1_655
F30 C3 3.329(10) no .
F30 C22 3.391(10) no .
F31 F10 3.327(17) no 1_545
F31 C18 3.479(15) no 1_455
F31 C34 3.475(18) no 2_556
F32 F19 3.066(14) no 2_566
F32 F34 2.899(15) no 2_566
F33 F10 3.100(10) no 1_545
F33 F11 3.285(9) no 1_545
F34 F6 3.195(11) no 2_566
F34 F7 3.562(13) no 1_655
F34 F8 3.138(13) no 1_655
F34 F26 3.458(14) no 1_655
F34 F26 3.267(12) no 2_566
F34 F27 3.303(16) no 1_655
F34 F32 2.899(15) no 2_566
F35 F19 3.170(13) no 2_566
F35 F35 3.010(15) no 2_566
F35 C52 3.587(12) no 2_566
F35 C64 3.521(12) no 2_566
F36 F12 3.295(16) no 2_566
F36 C20 3.483(14) no .
F36 C24 3.295(15) no .
F36 C50 3.355(14) no 2_566
F36 C51 3.327(14) no 2_566
C3 F17 3.306(6) no 1_655
C3 F18 3.440(7) no 1_655
C3 F22 3.439(7) no .
C3 F30 3.329(10) no .
C4 F13 3.496(7) no 2_567
C4 F15 3.452(7) no 2_567
C5 F15 3.365(7) no 2_567
C13 F3 3.274(6) no 2_557
C13 F17 3.586(7) no 2_557
C14 F2 3.107(8) no .
C16 F22 3.273(7) no .
C18 F31 3.479(15) no 1_655
C20 F36 3.483(14) no .
C21 F22 3.278(8) no .
C22 F2 3.166(7) no .
C22 F30 3.391(10) no .
C22 C67 3.546(7) no .
C23 F17 3.434(6) no 1_655
C24 F8 3.463(9) no 2_566
C24 F10 3.534(8) no 2_566
C24 F36 3.295(15) no .
C25 F23 3.201(8) no 1_545
C25 F28 3.424(10) no 1_545
C26 F23 3.253(9) no 1_545
C26 F28 3.261(11) no 1_545
C30 F1 3.600(8) no 1_655
C30 F3 3.342(7) no 1_655
C32 F9 3.285(10) no 1_645
C33 F9 3.534(9) no 1_645
C33 F27 3.280(12) no 1_645
C34 F27 3.392(13) no 1_645
C34 F31 3.475(18) no 2_556
C35 F10 3.475(6) no 2_566
C36 F1 3.592(7) no .
C36 C42 3.458(7) no .
C37 F28 3.540(10) no 1_545
C38 F28 3.443(11) no 1_545
C40 F19 3.560(8) no 2_566
C42 C36 3.458(7) no .
C49 F21 3.542(8) no 2_566
C50 F20 3.514(11) no 2_566
C50 F36 3.355(14) no 2_566
C51 F20 3.255(12) no 2_566
C51 F36 3.327(14) no 2_566
C52 F20 3.504(12) no 2_566
C52 F35 3.587(12) no 2_566
C64 F35 3.521(12) no 2_566
C66 F9 3.433(9) no 1_655
C66 F25 3.420(12) no 1_655
C67 C22 3.546(7) no .
Ru1 H22B 3.3705 no .
Ru1 H25 3.5947 no .
Ru1 H29 3.4725 no .
Ru1 H34A 3.3669 no .
Ru1 H35A 3.5605 no .
S1 H14B 2.8673 no .
S1 H14C 3.3002 no .
S1 H22B 3.0937 no .
S1 H25 2.9666 no .
S1 H26B 2.9835 no .
S1 H28B 3.1828 no .
S1 H29 3.1495 no .
S1 H37A 2.9040 no .
S1 H37B 3.2441 no .
P1 H20 3.2822 no .
P1 H25 3.1074 no .
P1 H34A 2.9476 no .
P1 H34B 2.9675 no .
P1 H36A 3.1347 no .
P1 H36C 2.9012 no .
P1 H38A 2.9158 no .
P1 H38C 3.1471 no .
F1 H42 2.4528 no .
F2 H44 2.5105 no .
F3 H42 3.3622 no .
F3 H44 3.0937 no .
F4 H40 3.2245 no .
F4 H42 3.1618 no .
F5 H42 2.4913 no .
F6 H40 2.5441 no .
F7 H48 2.5005 no .
F8 H50 2.5721 no .
F9 H48 3.3180 no .
F9 H50 3.1417 no .
F10 H50 2.4191 no .
F11 H52 2.7944 no .
F12 H52 2.7887 no .
F13 H56 3.5268 no .
F13 H58 2.8835 no .
F14 H56 2.3966 no .
F15 H58 2.6941 no .
F16 H58 2.5070 no .
F17 H60 2.5012 no .
F18 H58 3.2712 no .
F18 H60 3.1771 no .
F19 H64 2.6648 no .
F20 H64 2.8118 no .
F21 H66 2.4369 no .
F22 H66 2.5408 no .
F23 H66 2.9242 no .
F23 H68 3.4564 no .
F24 H68 2.4211 no .
F25 H48 2.5852 no .
F26 H48 2.8557 no .
F26 H50 3.5532 no .
F27 H50 2.4538 no .
F28 H66 3.5246 no .
F28 H68 3.0214 no .
F29 H66 2.6065 no .
F30 H68 2.5772 no .
F31 H40 3.5651 no .
F31 H42 2.9712 no .
F32 H40 2.4350 no .
F33 H42 2.7014 no .
F34 H66 2.5177 no .
F35 H64 2.4957 no .
F36 H64 3.2473 no .
F36 H66 3.2672 no .
C1 H3 3.2591 no .
C1 H5 3.2333 no .
C1 H13A 3.3905 no .
C1 H14B 3.3620 no .
C1 H14C 2.8927 no .
C1 H22B 2.8808 no .
C1 H23A 3.3489 no .
C1 H28B 3.0609 no .
C1 H29 3.0632 no .
C2 H4 3.2284 no .
C2 H22A 2.9272 no .
C2 H22B 2.7984 no .
C2 H23A 2.5887 no .
C2 H29 3.2681 no .
C3 H5 3.2269 no .
C3 H22A 3.2123 no .
C3 H22B 3.5895 no .
C3 H23A 2.8672 no .
C4 H13A 3.4930 no .
C5 H3 3.2359 no .
C5 H13A 2.6081 no .
C5 H13C 3.2966 no .
C5 H14C 3.2967 no .
C6 H4 3.2637 no .
C6 H13A 2.5282 no .
C6 H13C 3.4748 no .
C6 H14B 3.3795 no .
C6 H14C 2.5876 no .
C6 H28B 3.0269 no .
C7 H5 2.5973 no .
C7 H9 3.2565 no .
C7 H11 3.2447 no .
C7 H13A 2.6299 no .
C7 H13B 3.2358 no .
C7 H13C 3.0975 no .
C7 H14A 3.2629 no .
C7 H14B 3.0405 no .
C7 H14C 2.6428 no .
C7 H28B 2.9947 no .
C8 H5 3.5970 no .
C9 H11 3.2223 no .
C9 H14A 2.5780 no .
C9 H14B 2.8975 no .
C9 H14C 3.2441 no .
C9 H15A 2.5384 no .
C9 H15B 3.1149 no .
C9 H15C 3.1183 no .
C11 H9 3.2241 no .
C11 H13A 3.2590 no .
C11 H13B 2.6432 no .
C11 H13C 2.7822 no .
C11 H15A 3.3003 no .
C11 H15B 2.7537 no .
C11 H15C 2.7917 no .
C11 H27A 3.5317 no .
C12 H5 2.9605 no .
C12 H27A 3.4551 no .
C12 H28B 2.7867 no .
C13 H5 2.9384 no .
C13 H11 2.5908 no .
C13 H28A 3.4683 no .
C13 H28B 2.6257 no .
C14 H9 2.6142 no .
C14 H22B 3.3494 no .
C15 H9 2.6414 no .
C15 H11 2.6712 no .
C16 H3 2.6567 no .
C16 H18 3.2956 no .
C16 H20 3.3131 no .
C16 H22A 2.7942 no .
C16 H22B 2.7992 no .
C16 H22C 3.3444 no .
C16 H23A 2.6411 no .
C16 H23B 3.0998 no .
C16 H23C 3.2408 no .
C16 H29 3.4671 no .
C17 H3 3.3276 no .
C17 H29 3.0240 no .
C18 H20 3.2931 no .
C18 H23A 3.3002 no .
C18 H23B 2.8274 no .
C18 H23C 2.6706 no .
C18 H24A 2.9166 no .
C18 H24B 3.2600 no .
C18 H24C 2.6124 no .
C19 H34A 3.5299 no .
C19 H35A 3.1217 no .
C20 H18 3.3002 no .
C20 H22A 3.1386 no .
C20 H22B 3.1323 no .
C20 H22C 2.5628 no .
C20 H24A 2.9572 no .
C20 H24B 2.6530 no .
C20 H24C 3.2910 no .
C20 H35A 2.9954 no .
C20 H36C 2.9166 no .
C21 H3 3.5464 no .
C21 H36C 3.3232 no .
C22 H20 2.6823 no .
C22 H36C 3.1233 no .
C23 H1 3.56(5) no .
C23 H3 3.4059 no .
C23 H18 2.6754 no .
C23 H29 2.5562 no .
C23 H30A 3.3885 no .
C24 H18 2.6809 no .
C24 H20 2.7292 no .
C24 H34A 3.3919 no .
C24 H34B 3.2992 no .
C24 H35A 2.8957 no .
C25 H27A 3.3973 no .
C25 H27B 2.9084 no .
C25 H28B 3.4269 no .
C25 H29 3.4406 no .
C25 H30A 3.3892 no .
C25 H31A 3.3979 no .
C25 H31B 2.9190 no .
C25 H33A 2.9267 no .
C25 H37A 3.0230 no .
C26 H28A 3.3691 no .
C26 H28B 2.8865 no .
C26 H31B 3.0693 no .
C26 H32A 2.7121 no .
C26 H32B 3.3859 no .
C27 H25 3.4160 no .
C27 H29 3.4205 no .
C27 H30B 3.5288 no .
C27 H31B 2.6242 no .
C27 H32A 3.4194 no .
C28 H13A 3.1408 no .
C28 H13B 3.1258 no .
C28 H26A 3.3710 no .
C28 H26B 2.8798 no .
C28 H30A 3.3997 no .
C28 H30B 2.7521 no .
C28 H31B 2.9871 no .
C29 H23A 3.2113 no .
C29 H23C 2.9815 no .
C29 H25 3.4368 no .
C29 H26B 3.4170 no .
C29 H27A 3.4065 no .
C29 H27B 2.9393 no .
C29 H31A 3.3953 no .
C29 H31B 2.8918 no .
C29 H32B 3.4274 no .
C30 H1 2.69(5) no .
C30 H23C 3.0643 no .
C30 H27B 3.0961 no .
C30 H28A 2.7229 no .
C30 H28B 3.3903 no .
C30 H32A 3.3629 no .
C30 H32B 2.8709 no .
C31 H1 3.21(4) no .
C31 H25 3.4095 no .
C31 H26A 3.5029 no .
C31 H27B 2.6407 no .
C31 H28A 3.4083 no .
C31 H29 3.4118 no .
C32 H1 2.76(4) no .
C32 H26A 2.7349 no .
C32 H26B 3.3924 no .
C32 H27B 3.0144 no .
C32 H30A 2.8576 no .
C32 H30B 3.3655 no .
C32 H33A 2.8789 no .
C33 H1 3.22(5) no .
C33 H25 3.0454 no .
C33 H32B 3.0232 no .
C33 H35A 3.1403 no .
C33 H35B 2.7722 no .
C33 H37A 3.1295 no .
C33 H38A 3.3138 no .
C33 H38C 3.0229 no .
C34 H1 3.40(5) no .
C34 H24C 3.2733 no .
C34 H32B 3.2594 no .
C34 H35A 3.2419 no .
C34 H35B 3.3546 no .
C35 H20 2.7860 no .
C35 H24B 3.0476 no .
C35 H33B 2.8739 no .
C35 H34B 2.9927 no .
C35 H37B 3.0291 no .
C35 H38A 2.7888 no .
C36 H20 2.7046 no .
C36 H22C 3.4441 no .
C36 H37B 2.9013 no .
C36 H38A 3.0667 no .
C37 H25 2.9236 no .
C37 H33A 3.0323 no .
C37 H33B 2.9981 no .
C37 H35B 3.0975 no .
C37 H36A 2.9398 no .
C37 H36C 3.2510 no .
C38 H33A 3.4561 no .
C38 H33B 2.8929 no .
C38 H35B 3.0660 no .
C38 H36A 3.0435 no .
C39 H48 2.8075 no .
C39 H60 2.7599 no .
C39 H64 3.0866 no .
C40 H42 3.2558 no .
C40 H44 3.2240 no .
C40 H48 2.7351 no .
C40 H64 3.1029 no .
C42 H40 3.2414 no .
C42 H44 3.2502 no .
C44 H40 3.2244 no .
C44 H42 3.2635 no .
C44 H60 2.8015 no .
C45 H42 2.6769 no .
C45 H44 2.6141 no .
C46 H40 2.6170 no .
C46 H42 2.6377 no .
C47 H40 2.7310 no .
C47 H56 3.2679 no .
C47 H60 3.5530 no .
C47 H64 2.8967 no .
C48 H40 2.6565 no .
C48 H50 3.2551 no .
C48 H52 3.2258 no .
C48 H60 3.5426 no .
C50 H48 3.2434 no .
C50 H52 3.2511 no .
C52 H48 3.2229 no .
C52 H50 3.2651 no .
C52 H56 3.2640 no .
C52 H64 3.0808 no .
C53 H50 2.6601 no .
C53 H52 2.6195 no .
C54 H48 2.6275 no .
C54 H50 2.6519 no .
C55 H44 2.8838 no .
C55 H48 3.3311 no .
C55 H52 3.5127 no .
C55 H68 2.7543 no .
C56 H52 3.4557 no .
C56 H58 3.2483 no .
C56 H60 3.2227 no .
C56 H68 2.5953 no .
C57 H68 3.5911 no .
C58 H56 3.2356 no .
C58 H60 3.2491 no .
C60 H44 2.9174 no .
C60 H48 3.3833 no .
C60 H56 3.2205 no .
C60 H58 3.2620 no .
C61 H58 2.6631 no .
C61 H60 2.6226 no .
C62 H56 2.6357 no .
C62 H58 2.6294 no .
C63 H40 3.5915 no .
C63 H44 3.2903 no .
C63 H52 2.7299 no .
C63 H56 2.8519 no .
C64 H40 3.4631 no .
C64 H52 2.9124 no .
C64 H66 3.2580 no .
C64 H68 3.2129 no .
C66 H64 3.2443 no .
C66 H68 3.2444 no .
C68 H44 3.5310 no .
C68 H52 3.5847 no .
C68 H56 2.7067 no .
C68 H64 3.2131 no .
C68 H66 3.2586 no .
C69 H64 2.6165 no .
C69 H66 2.6480 no .
C70 H66 2.6457 no .
C70 H68 2.6290 no .
B1 H26A 3.3744 no .
B1 H26B 2.7337 no .
B1 H27B 3.4884 no .
B1 H28A 3.3654 no .
B1 H28B 2.7588 no .
B1 H30A 2.7369 no .
B1 H30B 3.3725 no .
B1 H31B 3.4823 no .
B1 H32A 3.3915 no .
B1 H32B 2.7977 no .
B1 H33A 3.5714 no .
B1 H37A 3.4165 no .
B2 H40 2.8057 no .
B2 H44 2.7657 no .
B2 H48 2.7677 no .
B2 H52 2.7914 no .
B2 H56 2.7646 no .
B2 H60 2.8012 no .
B2 H64 2.7220 no .
B2 H68 2.8375 no .
H1 H18 2.8546 no .
H1 H23C 3.2024 no .
H1 H25 2.7139 no .
H1 H29 2.6970 no .
H1 H30A 2.3333 no .
H1 H32B 2.4563 no .
H1 H33A 2.9799 no .
H1 H34A 2.7265 no .
H3 H4 2.3177 no .
H3 H22A 3.2995 no .
H3 H23A 2.9235 no .
H3 H23B 3.4818 no .
H4 H5 2.2992 no .
H5 H13A 2.6205 no .
H5 H13C 2.8354 no .
H9 H14A 2.4117 no .
H9 H14B 2.9173 no .
H9 H14C 3.4823 no .
H9 H15A 2.3188 no .
H9 H15B 3.2878 no .
H9 H15C 3.2888 no .
H11 H13A 3.4966 no .
H11 H13B 2.5008 no .
H11 H13C 2.7532 no .
H11 H15A 3.5772 no .
H11 H15B 2.6902 no .
H11 H15C 2.7487 no .
H11 H27A 3.5852 no .
H13A H28A 3.1559 no .
H13A H28B 2.3025 no .
H13B H27A 3.0616 no .
H13B H28A 2.9871 no .
H13B H28B 2.5063 no .
H13C H28B 3.5716 no .
H14B H22B 3.1190 no .
H14B H37A 3.4268 no .
H14B H37B 3.0223 no .
H14C H22B 2.7065 no .
H18 H23A 3.5613 no .
H18 H23B 2.9201 no .
H18 H23C 2.5046 no .
H18 H24A 3.0771 no .
H18 H24B 3.5061 no .
H18 H24C 2.4262 no .
H18 H30A 3.3878 no .
H18 H34A 3.3030 no .
H20 H22A 3.3789 no .
H20 H22B 3.2737 no .
H20 H22C 2.3582 no .
H20 H24A 3.1372 no .
H20 H24B 2.4806 no .
H20 H24C 3.5448 no .
H20 H35A 2.4030 no .
H20 H36A 3.5906 no .
H20 H36B 2.8888 no .
H20 H36C 2.1558 no .
H22B H36C 3.2323 no .
H22C H36C 2.4995 no .
H23A H29 2.2458 no .
H23B H29 3.4650 no .
H23C H29 2.2582 no .
H23C H30A 2.5419 no .
H23C H30B 3.1946 no .
H24B H34A 3.4625 no .
H24B H34B 2.9588 no .
H24B H35A 2.1136 no .
H24B H35B 3.5923 no .
H24C H34A 2.7962 no .
H24C H34B 2.8648 no .
H24C H35A 3.2876 no .
H25 H26A 2.3867 no .
H25 H26B 2.3095 no .
H25 H32A 2.4009 no .
H25 H32B 2.2909 no .
H25 H33A 2.3081 no .
H25 H37A 2.1680 no .
H25 H38C 3.5208 no .
H26A H27A 2.4205 no .
H26A H27B 2.2760 no .
H26A H31B 3.2176 no .
H26A H32A 2.5110 no .
H26A H32B 3.5646 no .
H26B H27A 2.2741 no .
H26B H27B 2.8244 no .
H26B H28B 2.8702 no .
H26B H32A 3.5655 no .
H26B H37A 3.2962 no .
H27A H28A 2.4036 no .
H27A H28B 2.2398 no .
H27A H31B 3.4611 no .
H27B H28A 2.2449 no .
H27B H28B 2.8018 no .
H27B H30B 3.2538 no .
H27B H31A 3.4690 no .
H27B H31B 1.9403 no .
H27B H32A 3.1040 no .
H28A H29 2.4039 no .
H28A H30A 3.5809 no .
H28A H30B 2.5343 no .
H28A H31B 3.0769 no .
H28B H29 2.2959 no .
H28B H30B 3.5783 no .
H29 H30A 2.3151 no .
H29 H30B 2.3798 no .
H30A H31A 2.2750 no .
H30A H31B 2.8219 no .
H30A H32B 2.8382 no .
H30B H31A 2.4052 no .
H30B H31B 2.2774 no .
H31A H32A 2.4010 no .
H31A H32B 2.2470 no .
H31B H32A 2.2518 no .
H31B H32B 2.8053 no .
H32A H33A 3.1354 no .
H32B H33A 2.2227 no .
H32B H34A 2.9282 no .
H32B H34C 3.2889 no .
H33A H34A 2.3425 no .
H33A H34B 2.8118 no .
H33A H34C 2.3116 no .
H33A H37A 2.9516 no .
H33A H38C 3.0290 no .
H33B H34A 2.8124 no .
H33B H34B 2.3284 no .
H33B H34C 2.3254 no .
H33B H35A 3.2978 no .
H33B H35B 2.4812 no .
H33B H37A 3.3491 no .
H33B H38A 2.7878 no .
H33B H38C 2.5408 no .
H34A H35A 3.5125 no .
H34B H35A 2.6581 no .
H34B H35B 2.9097 no .
H35A H36A 2.8026 no .
H35A H36B 2.2440 no .
H35A H36C 2.4301 no .
H35B H36A 2.2609 no .
H35B H36B 2.4083 no .
H35B H36C 2.8078 no .
H35B H37B 3.4075 no .
H35B H38A 2.3754 no .
H35B H38C 3.4463 no .
H36A H37B 2.5657 no .
H36A H38A 2.4782 no .
H36A H38B 3.3320 no .
H36C H37B 2.7589 no .
H37A H38A 2.8196 no .
H37A H38B 2.4220 no .
H37A H38C 2.2751 no .
H37B H38A 2.4449 no .
H37B H38B 2.2575 no .
H37B H38C 2.8141 no .
H40 H48 2.4375 no .
H40 H64 2.8236 no .
H44 H60 2.6472 no .
H44 H68 3.3206 no .
H48 H60 3.0408 no .
H52 H56 2.9159 no .
H52 H64 2.8880 no .
H56 H68 2.3195 no .
F1 H14B 3.5292 no .
F1 H30A 3.5111 no 1_455
F1 H30B 2.8297 no 1_455
F1 H36A 2.9383 no .
F1 H36C 3.3678 no .
F1 H37B 2.9258 no .
F1 H38B 3.5992 no .
F2 H14A 3.0501 no .
F2 H14B 2.8808 no .
F2 H14C 2.8649 no .
F2 H22A 3.5542 no .
F2 H22B 2.5994 no .
F2 H22C 2.9328 no .
F2 H36C 3.5722 no .
F3 H11 3.4582 no 2_557
F3 H13C 2.3930 no 2_557
F3 H23A 3.5639 no 1_455
F3 H23C 3.0600 no 1_455
F3 H29 3.3979 no 1_455
F3 H30A 3.4035 no 1_455
F3 H30B 2.5709 no 1_455
F4 H33B 3.3127 no 2_556
F4 H35B 3.0036 no 2_556
F4 H36B 3.1900 no .
F5 H18 2.6300 no 1_455
F5 H24C 3.3169 no 1_455
F5 H34A 3.5422 no 1_455
F5 H34B 3.1324 no 2_556
F6 H18 3.0678 no 1_455
F6 H24C 3.2545 no 1_455
F6 H33B 3.3195 no 2_556
F6 H34B 3.5800 no 2_556
F6 H34C 3.3255 no 2_556
F7 H24A 3.1322 no 1_455
F7 H66 2.9681 no 1_455
F8 H24A 2.6702 no 2_566
F8 H24C 3.4876 no 2_566
F8 H34C 3.1975 no 1_465
F9 H32A 2.7054 no 1_465
F9 H32B 2.9777 no 1_465
F9 H33A 2.8051 no 1_465
F9 H33B 3.4908 no 1_465
F9 H34C 3.5516 no 1_465
F9 H66 2.6148 no 1_455
F10 H24B 2.6987 no 2_566
F10 H34B 3.2207 no 2_566
F10 H35A 2.7557 no 2_566
F10 H35B 3.3089 no 2_566
F11 H31A 3.1086 no 1_465
F11 H36A 2.9778 no 1_565
F11 H38A 3.0965 no 1_565
F11 H38B 3.4539 no 1_565
F11 H42 2.7215 no 1_565
F12 H35A 3.2860 no 2_566
F12 H36B 3.0461 no 2_566
F12 H38A 3.3686 no 1_565
F13 H4 2.8463 no 2_567
F13 H5 3.3005 no 2_567
F13 H9 2.7455 no 1_565
F13 H15A 3.5161 no 1_565
F13 H15C 3.3656 no 2_557
F14 H14B 3.3334 no 1_565
F14 H37B 3.5085 no 1_565
F14 H38B 2.9810 no 1_565
F15 H4 2.8791 no 2_567
F15 H5 2.6886 no 2_567
F15 H27B 3.2521 no 1_465
F15 H28A 2.9012 no 1_465
F15 H30B 2.9615 no 1_465
F15 H31B 3.1644 no 1_465
F16 H11 3.4909 no 2_557
F16 H27A 2.7699 no 2_557
F16 H58 3.2290 no 2_467
F17 H3 2.9804 no 1_455
F17 H4 3.5038 no 1_455
F17 H11 2.8106 no 2_557
F17 H13B 2.7962 no 2_557
F17 H23A 2.8062 no 1_455
F17 H23B 3.1784 no 1_455
F18 H3 2.7026 no 1_455
F18 H4 3.4396 no 1_455
F18 H26A 2.9081 no 1_465
F18 H27B 3.2513 no 1_465
F19 H40 2.7655 no 2_566
F19 H64 2.7569 no 2_566
F20 H20 3.5012 no .
F20 H24B 3.5325 no .
F20 H64 3.5985 no 2_566
F21 H24A 3.0471 no .
F22 H3 2.7245 no .
F22 H22A 3.0217 no .
F23 H25 2.5638 no 1_565
F23 H26A 2.7216 no 1_565
F23 H26B 3.3355 no 1_565
F23 H32A 3.2627 no 1_565
F23 H33A 3.4762 no 1_565
F23 H37A 3.0386 no 1_565
F23 H38C 2.9337 no 1_565
F24 H3 3.2215 no .
F24 H15A 3.3097 no 2_557
F24 H15B 3.3977 no 2_557
F24 H22A 2.8089 no .
F25 H32A 3.0142 no 1_465
F25 H66 2.5281 no 1_455
F26 H24A 3.2363 no 1_455
F26 H66 3.4842 no 1_455
F27 H24A 3.3377 no 2_566
F27 H32A 3.5460 no 1_465
F27 H32B 3.3091 no 1_465
F27 H33A 2.8203 no 1_465
F27 H33B 3.1568 no 1_465
F27 H34C 2.7010 no 1_465
F27 H66 3.2274 no 1_455
F28 H25 2.7677 no 1_565
F28 H26A 2.8128 no 1_565
F28 H26B 3.0986 no 1_565
F28 H37A 2.7966 no 1_565
F28 H38B 3.4384 no 1_565
F28 H38C 2.9284 no 1_565
F29 H3 3.1069 no .
F29 H22A 3.5292 no .
F29 H26A 3.0578 no 1_565
F29 H32A 3.3710 no 1_565
F30 H3 2.8630 no .
F30 H15A 3.2705 no 2_557
F30 H15B 3.3549 no 2_557
F30 H22A 2.4632 no .
F31 H18 2.5409 no 1_455
F31 H24C 2.9522 no 1_455
F31 H33B 3.5993 no 2_556
F31 H34B 2.9316 no 2_556
F31 H34C 3.2171 no 2_556
F32 H33B 3.0486 no 2_556
F33 H35B 2.9482 no 2_556
F33 H36A 3.4328 no .
F33 H36B 2.9670 no .
F34 H40 3.2798 no 2_566
F35 H40 3.1381 no 2_566
F35 H64 2.6289 no 2_566
F36 H20 2.9366 no .
F36 H24A 2.9525 no .
F36 H24B 2.8936 no .
F36 H50 3.5090 no 2_566
C5 H9 3.4416 no 2_557
C5 H14A 3.2481 no 2_557
C7 H14A 3.2250 no 2_557
C8 H14A 3.2594 no 2_557
C8 H14C 3.4394 no 2_557
C9 H14C 3.3378 no 2_557
C13 H13A 3.4942 no 2_657
C13 H28A 3.5928 no 2_657
C14 H5 3.5673 no 2_557
C15 H68 3.5751 no 2_557
C23 H60 3.2744 no 1_655
C24 H34C 3.2781 no 2_656
C24 H50 2.9907 no 2_566
C27 H58 3.5895 no 1_645
C34 H24C 3.3345 no 2_656
C34 H50 3.4204 no 1_645
C36 H42 3.3922 no .
C38 H52 3.3095 no 1_545
C38 H56 3.5666 no 1_545
C39 H23B 3.4333 no 1_455
C41 H18 3.4195 no 1_455
C41 H23C 3.5169 no 1_455
C41 H36B 3.4633 no .
C42 H23C 3.0730 no 1_455
C42 H30A 3.4426 no 1_455
C42 H36A 3.0924 no .
C42 H36B 3.2849 no .
C42 H36C 3.4337 no .
C43 H22C 3.5085 no .
C43 H23B 3.5427 no 1_455
C43 H23C 3.1098 no 1_455
C43 H36A 3.4923 no .
C43 H36C 3.3529 no .
C44 H22C 3.2504 no .
C44 H23B 3.3916 no 1_455
C44 H23C 3.5873 no 1_455
C45 H23C 3.5750 no 1_455
C45 H30B 3.2085 no 1_455
C45 H36C 3.5872 no .
C46 H18 3.2877 no 1_455
C48 H32A 3.5769 no 1_465
C49 H32A 3.2491 no 1_465
C49 H32B 3.4501 no 1_465
C50 H24A 3.2900 no 2_566
C50 H24B 3.3218 no 2_566
C50 H31A 3.2485 no 1_465
C50 H32A 3.5869 no 1_465
C50 H32B 3.2146 no 1_465
C50 H34C 3.5182 no 1_465
C51 H31A 3.0242 no 1_465
C52 H31A 3.2755 no 1_465
C53 H24B 3.5254 no 2_566
C53 H31A 3.5078 no 1_465
C54 H32A 3.4683 no 1_465
C54 H66 3.3314 no 1_455
C56 H31B 3.3941 no 1_465
C56 H38B 3.5822 no 1_565
C57 H15C 3.3195 no 2_557
C57 H27B 3.5709 no 1_465
C57 H31B 3.0503 no 1_465
C58 H15C 3.2211 no 2_557
C58 H27B 2.9937 no 1_465
C58 H31B 3.1816 no 1_465
C59 H11 3.3225 no 2_557
C59 H15C 3.4994 no 2_557
C59 H27B 3.4866 no 1_465
C60 H11 3.4224 no 2_557
C60 H23B 3.3754 no 1_455
C61 H3 3.4228 no 1_455
C61 H11 3.3625 no 2_557
C62 H4 3.4512 no 2_567
C62 H5 3.5558 no 2_567
C62 H31B 3.5347 no 1_465
C66 H38C 3.2421 no 1_565
C67 H22A 2.9877 no .
C67 H22C 3.4314 no .
C67 H38C 3.1024 no 1_565
C68 H22A 3.1204 no .
C68 H22C 3.3469 no .
C68 H38B 3.5516 no 1_565
C68 H38C 3.4153 no 1_565
C70 H3 3.5593 no .
C70 H22A 3.0565 no .
C70 H26A 3.5335 no 1_565
C70 H38C 3.5356 no 1_565
H3 F17 2.9804 no 1_655
H3 F18 2.7026 no 1_655
H3 F22 2.7245 no .
H3 F24 3.2215 no .
H3 F29 3.1069 no .
H3 F30 2.8630 no .
H3 C61 3.4228 no 1_655
H3 C70 3.5593 no .
H4 F13 2.8463 no 2_567
H4 F15 2.8791 no 2_567
H4 F17 3.5038 no 1_655
H4 F18 3.4396 no 1_655
H4 C62 3.4512 no 2_567
H4 H58 3.2511 no 2_567
H5 F13 3.3005 no 2_567
H5 F15 2.6886 no 2_567
H5 C14 3.5673 no 2_557
H5 C62 3.5558 no 2_567
H5 H9 3.1870 no 2_557
H5 H14A 2.6189 no 2_557
H9 F13 2.7455 no 1_545
H9 C5 3.4416 no 2_557
H9 H5 3.1870 no 2_557
H9 H14C 3.5036 no 2_557
H11 F3 3.4582 no 2_557
H11 F16 3.4909 no 2_557
H11 F17 2.8106 no 2_557
H11 C59 3.3225 no 2_557
H11 C60 3.4224 no 2_557
H11 C61 3.3625 no 2_557
H11 H44 3.2210 no 2_557
H11 H60 3.3771 no 2_557
H13A C13 3.4942 no 2_657
H13A H13A 3.0399 no 2_657
H13A H13B 3.2446 no 2_657
H13A H28A 3.3298 no 2_657
H13B F17 2.7962 no 2_557
H13B H13A 3.2446 no 2_657
H13C F3 2.3930 no 2_557
H13C H23A 3.5651 no 2_657
H13C H28A 3.0179 no 2_657
H13C H29 3.4041 no 2_657
H14A F2 3.0501 no .
H14A C5 3.2481 no 2_557
H14A C7 3.2250 no 2_557
H14A C8 3.2594 no 2_557
H14A H5 2.6189 no 2_557
H14A H14C 3.4394 no 2_557
H14B F1 3.5292 no .
H14B F2 2.8808 no .
H14B F14 3.3334 no 1_545
H14C F2 2.8649 no .
H14C C8 3.4394 no 2_557
H14C C9 3.3378 no 2_557
H14C H9 3.5036 no 2_557
H14C H14A 3.4394 no 2_557
H15A F13 3.5161 no 1_545
H15A F24 3.3097 no 2_557
H15A F30 3.2705 no 2_557
H15B F24 3.3977 no 2_557
H15B F30 3.3549 no 2_557
H15B H22A 3.2116 no 2_557
H15B H44 2.9576 no 2_557
H15B H68 2.8220 no 2_557
H15C F13 3.3656 no 2_557
H15C C57 3.3195 no 2_557
H15C C58 3.2211 no 2_557
H15C C59 3.4994 no 2_557
H15C H58 3.4806 no 2_557
H18 F5 2.6300 no 1_655
H18 F6 3.0678 no 1_655
H18 F31 2.5409 no 1_655
H18 C41 3.4195 no 1_655
H18 C46 3.2877 no 1_655
H20 F20 3.5012 no .
H20 F36 2.9366 no .
H22A F2 3.5542 no .
H22A F22 3.0217 no .
H22A F24 2.8089 no .
H22A F29 3.5292 no .
H22A F30 2.4632 no .
H22A C67 2.9877 no .
H22A C68 3.1204 no .
H22A C70 3.0565 no .
H22A H15B 3.2116 no 2_557
H22A H68 3.1002 no .
H22B F2 2.5994 no .
H22C F2 2.9328 no .
H22C C43 3.5085 no .
H22C C44 3.2504 no .
H22C C67 3.4314 no .
H22C C68 3.3469 no .
H22C H44 3.0931 no .
H22C H68 3.5861 no .
H23A F3 3.5639 no 1_655
H23A F17 2.8062 no 1_655
H23A H13C 3.5651 no 2_657
H23A H60 3.3373 no 1_655
H23B F17 3.1784 no 1_655
H23B C39 3.4333 no 1_655
H23B C43 3.5427 no 1_655
H23B C44 3.3916 no 1_655
H23B C60 3.3754 no 1_655
H23B H48 3.2193 no 1_655
H23B H60 2.4615 no 1_655
H23C F3 3.0600 no 1_655
H23C C41 3.5169 no 1_655
H23C C42 3.0730 no 1_655
H23C C43 3.1098 no 1_655
H23C C44 3.5873 no 1_655
H23C C45 3.5750 no 1_655
H23C H42 3.2740 no 1_655
H24A F7 3.1322 no 1_655
H24A F8 2.6702 no 2_566
H24A F21 3.0471 no .
H24A F26 3.2363 no 1_655
H24A F27 3.3377 no 2_566
H24A F36 2.9525 no .
H24A C50 3.2900 no 2_566
H24A H34C 3.3517 no 2_656
H24A H50 2.7177 no 2_566
H24B F10 2.6987 no 2_566
H24B F20 3.5325 no .
H24B F36 2.8936 no .
H24B C50 3.3218 no 2_566
H24B C53 3.5254 no 2_566
H24B H34C 3.4747 no 2_656
H24B H50 2.6959 no 2_566
H24C F5 3.3169 no 1_655
H24C F6 3.2545 no 1_655
H24C F8 3.4876 no 2_566
H24C F31 2.9522 no 1_655
H24C C34 3.3345 no 2_656
H24C H34B 3.3384 no 2_656
H24C H34C 2.5614 no 2_656
H24C H50 3.0648 no 2_566
H25 F23 2.5638 no 1_545
H25 F28 2.7677 no 1_545
H26A F18 2.9081 no 1_645
H26A F23 2.7216 no 1_545
H26A F28 2.8128 no 1_545
H26A F29 3.0578 no 1_545
H26A C70 3.5335 no 1_545
H26B F23 3.3355 no 1_545
H26B F28 3.0986 no 1_545
H27A F16 2.7699 no 2_557
H27A H58 3.5320 no 1_645
H27B F15 3.2521 no 1_645
H27B F18 3.2513 no 1_645
H27B C57 3.5709 no 1_645
H27B C58 2.9937 no 1_645
H27B C59 3.4866 no 1_645
H27B H58 2.7928 no 1_645
H28A F15 2.9012 no 1_645
H28A C13 3.5928 no 2_657
H28A H13A 3.3298 no 2_657
H28A H13C 3.0179 no 2_657
H29 F3 3.3979 no 1_655
H29 H13C 3.4041 no 2_657
H30A F1 3.5111 no 1_655
H30A F3 3.4035 no 1_655
H30A C42 3.4426 no 1_655
H30A H42 2.9168 no 1_655
H30B F1 2.8297 no 1_655
H30B F3 2.5709 no 1_655
H30B F15 2.9615 no 1_645
H30B C45 3.2085 no 1_655
H30B H42 3.4413 no 1_655
H31A F11 3.1086 no 1_645
H31A C50 3.2485 no 1_645
H31A C51 3.0242 no 1_645
H31A C52 3.2755 no 1_645
H31A C53 3.5078 no 1_645
H31B F15 3.1644 no 1_645
H31B C56 3.3941 no 1_645
H31B C57 3.0503 no 1_645
H31B C58 3.1816 no 1_645
H31B C62 3.5347 no 1_645
H31B H58 3.4799 no 1_645
H32A F9 2.7054 no 1_645
H32A F23 3.2627 no 1_545
H32A F25 3.0142 no 1_645
H32A F27 3.5460 no 1_645
H32A F29 3.3710 no 1_545
H32A C48 3.5769 no 1_645
H32A C49 3.2491 no 1_645
H32A C50 3.5869 no 1_645
H32A C54 3.4683 no 1_645
H32B F9 2.9777 no 1_645
H32B F27 3.3091 no 1_645
H32B C49 3.4501 no 1_645
H32B C50 3.2146 no 1_645
H32B H50 3.1160 no 1_645
H33A F9 2.8051 no 1_645
H33A F23 3.4762 no 1_545
H33A F27 2.8203 no 1_645
H33B F4 3.3127 no 2_556
H33B F6 3.3195 no 2_556
H33B F9 3.4908 no 1_645
H33B F27 3.1568 no 1_645
H33B F31 3.5993 no 2_556
H33B F32 3.0486 no 2_556
H34A F5 3.5422 no 1_655
H34A H34B 3.5812 no 2_656
H34A H50 3.3917 no 1_645
H34B F5 3.1324 no 2_556
H34B F6 3.5800 no 2_556
H34B F10 3.2207 no 2_566
H34B F31 2.9316 no 2_556
H34B H24C 3.3384 no 2_656
H34B H34A 3.5812 no 2_656
H34B H34B 3.5922 no 2_656
H34C F6 3.3255 no 2_556
H34C F8 3.1975 no 1_645
H34C F9 3.5516 no 1_645
H34C F27 2.7010 no 1_645
H34C F31 3.2171 no 2_556
H34C C24 3.2781 no 2_656
H34C C50 3.5182 no 1_645
H34C H24A 3.3517 no 2_656
H34C H24B 3.4747 no 2_656
H34C H24C 2.5614 no 2_656
H34C H50 2.6630 no 1_645
H35A F10 2.7557 no 2_566
H35A F12 3.2860 no 2_566
H35B F4 3.0036 no 2_556
H35B F10 3.3089 no 2_566
H35B F33 2.9482 no 2_556
H36A F1 2.9383 no .
H36A F11 2.9778 no 1_545
H36A F33 3.4328 no .
H36A C42 3.0924 no .
H36A C43 3.4923 no .
H36A H42 2.7992 no .
H36B F4 3.1900 no .
H36B F12 3.0461 no 2_566
H36B F33 2.9670 no .
H36B C41 3.4633 no .
H36B C42 3.2849 no .
H36B H42 3.3238 no .
H36C F1 3.3678 no .
H36C F2 3.5722 no .
H36C C42 3.4337 no .
H36C C43 3.3529 no .
H36C C45 3.5872 no .
H36C H42 3.5512 no .
H37A F23 3.0386 no 1_545
H37A F28 2.7966 no 1_545
H37B F1 2.9258 no .
H37B F14 3.5085 no 1_545
H38A F11 3.0965 no 1_545
H38A F12 3.3686 no 1_545
H38A H52 3.1063 no 1_545
H38B F1 3.5992 no .
H38B F11 3.4539 no 1_545
H38B F14 2.9810 no 1_545
H38B F28 3.4384 no 1_545
H38B C56 3.5822 no 1_545
H38B C68 3.5516 no 1_545
H38B H52 2.8715 no 1_545
H38B H56 2.6660 no 1_545
H38C F23 2.9337 no 1_545
H38C F28 2.9284 no 1_545
H38C C66 3.2421 no 1_545
H38C C67 3.1024 no 1_545
H38C C68 3.4153 no 1_545
H38C C70 3.5356 no 1_545
H38C H52 3.4283 no 1_545
H38C H66 3.5614 no 1_545
H40 F19 2.7655 no 2_566
H40 F34 3.2798 no 2_566
H40 F35 3.1381 no 2_566
H42 F11 2.7215 no 1_545
H42 C36 3.3922 no .
H42 H23C 3.2740 no 1_455
H42 H30A 2.9168 no 1_455
H42 H30B 3.4413 no 1_455
H42 H36A 2.7992 no .
H42 H36B 3.3238 no .
H42 H36C 3.5512 no .
H44 H11 3.2210 no 2_557
H44 H15B 2.9576 no 2_557
H44 H22C 3.0931 no .
H48 H23B 3.2193 no 1_455
H50 F36 3.5090 no 2_566
H50 C24 2.9907 no 2_566
H50 C34 3.4204 no 1_465
H50 H24A 2.7177 no 2_566
H50 H24B 2.6959 no 2_566
H50 H24C 3.0648 no 2_566
H50 H32B 3.1160 no 1_465
H50 H34A 3.3917 no 1_465
H50 H34C 2.6630 no 1_465
H52 C38 3.3095 no 1_565
H52 H38A 3.1063 no 1_565
H52 H38B 2.8715 no 1_565
H52 H38C 3.4283 no 1_565
H56 C38 3.5666 no 1_565
H56 H38B 2.6660 no 1_565
H58 F16 3.2290 no 2_467
H58 C27 3.5895 no 1_465
H58 H4 3.2511 no 2_567
H58 H15C 3.4806 no 2_557
H58 H27A 3.5320 no 1_465
H58 H27B 2.7928 no 1_465
H58 H31B 3.4799 no 1_465
H60 C23 3.2744 no 1_455
H60 H11 3.3771 no 2_557
H60 H23A 3.3373 no 1_455
H60 H23B 2.4615 no 1_455
H64 F19 2.7569 no 2_566
H64 F20 3.5985 no 2_566
H64 F35 2.6289 no 2_566
H66 F7 2.9681 no 1_655
H66 F9 2.6148 no 1_655
H66 F25 2.5281 no 1_655
H66 F26 3.4842 no 1_655
H66 F27 3.2274 no 1_655
H66 C54 3.3314 no 1_655
H66 H38C 3.5614 no 1_565
H68 C15 3.5751 no 2_557
H68 H15B 2.8220 no 2_557
H68 H22A 3.1002 no .
H68 H22C 3.5861 no .

loop_
_geom_torsion_atom_site_label_1
_geom_torsion_atom_site_label_2
_geom_torsion_atom_site_label_3
_geom_torsion_atom_site_label_4
_geom_torsion
_geom_torsion_publ_flag
S1 Ru1 P1 C33 -109.79(6) no
S1 Ru1 P1 C35 132.22(6) no
S1 Ru1 P1 C37 12.84(5) no
P1 Ru1 S1 C1 -157.12(4) no
P1 Ru1 S1 B1 93.70(7) no
S1 Ru1 C16 C2 8.0(2) no
S1 Ru1 C16 C17 125.41(15) no
S1 Ru1 C16 C21 -105.22(13) no
C16 Ru1 S1 C1 -6.31(11) no
C16 Ru1 S1 B1 -115.49(12) no
S1 Ru1 C17 C16 -56.57(16) no
S1 Ru1 C17 C18 169.84(12) no
S1 Ru1 C17 C23 59.3(3) no
C17 Ru1 S1 C1 23.88(11) no
C17 Ru1 S1 B1 -85.30(12) no
S1 Ru1 C18 C17 -15.5(3) no
S1 Ru1 C18 C19 -147.47(10) no
C18 Ru1 S1 C1 33.34(19) no
C18 Ru1 S1 B1 -75.8(2) no
S1 Ru1 C19 C18 92.3(4) no
S1 Ru1 C19 C20 -38.3(5) no
S1 Ru1 C19 C24 -154.49(19) no
C19 Ru1 S1 C1 -33.1(4) no
C19 Ru1 S1 B1 -142.3(4) no
S1 Ru1 C20 C19 164.58(9) no
S1 Ru1 C20 C21 29.8(2) no
C20 Ru1 S1 C1 -60.29(16) no
C20 Ru1 S1 B1 -169.47(15) no
S1 Ru1 C21 C16 73.69(14) no
S1 Ru1 C21 C20 -156.37(14) no
S1 Ru1 C21 C22 -39.7(3) no
C21 Ru1 S1 C1 -43.11(13) no
C21 Ru1 S1 B1 -152.30(12) no
S1 Ru1 B1 S1 0.00(3) no
S1 Ru1 B1 C25 99.0(3) no
S1 Ru1 B1 C29 -110.8(3) no
B1 Ru1 S1 C1 109.18(17) no
B1 Ru1 S1 B1 0.00(15) no
P1 Ru1 C16 C2 89.8(3) no
P1 Ru1 C16 C17 -152.74(10) no
P1 Ru1 C16 C21 -23.4(3) no
C16 Ru1 P1 C33 170.74(19) no
C16 Ru1 P1 C35 52.7(2) no
C16 Ru1 P1 C37 -66.6(2) no
P1 Ru1 C18 C17 177.66(8) no
P1 Ru1 C18 C19 45.7(2) no
C18 Ru1 P1 C33 61.83(16) no
C18 Ru1 P1 C35 -56.16(16) no
C18 Ru1 P1 C37 -175.54(15) no
P1 Ru1 C19 C18 -144.67(16) no
P1 Ru1 C19 C20 84.72(19) no
P1 Ru1 C19 C24 -31.5(5) no
C19 Ru1 P1 C33 87.06(14) no
C19 Ru1 P1 C35 -30.93(14) no
C19 Ru1 P1 C37 -150.31(14) no
P1 Ru1 C20 C19 -99.64(17) no
P1 Ru1 C20 C21 125.61(16) no
C20 Ru1 P1 C33 123.40(12) no
C20 Ru1 P1 C35 5.41(11) no
C20 Ru1 P1 C37 -113.97(12) no
P1 Ru1 C21 C16 167.68(9) no
P1 Ru1 C21 C20 -62.38(17) no
P1 Ru1 C21 C22 54.3(3) no
C21 Ru1 P1 C33 155.16(12) no
C21 Ru1 P1 C35 37.17(12) no
C21 Ru1 P1 C37 -82.21(13) no
P1 Ru1 B1 S1 -89.01(12) no
P1 Ru1 B1 C25 10.0(2) no
P1 Ru1 B1 C29 160.2(2) no
B1 Ru1 P1 C33 -63.06(11) no
B1 Ru1 P1 C35 178.94(10) no
B1 Ru1 P1 C37 59.56(11) no
C16 Ru1 C17 C16 0.00(17) no
C16 Ru1 C17 C18 -133.6(3) no
C16 Ru1 C17 C23 115.9(4) no
C17 Ru1 C16 C2 -117.4(4) no
C17 Ru1 C16 C17 0.00(17) no
C17 Ru1 C16 C21 129.4(3) no
C16 Ru1 C18 C17 28.15(16) no
C16 Ru1 C18 C19 -103.9(2) no
C18 Ru1 C16 C2 -145.5(3) no
C18 Ru1 C16 C17 -28.11(16) no
C18 Ru1 C16 C21 101.26(19) no
C16 Ru1 C19 C18 65.23(19) no
C16 Ru1 C19 C20 -65.4(2) no
C16 Ru1 C19 C24 178.4(5) no
C19 Ru1 C16 C2 178.9(3) no
C19 Ru1 C16 C17 -63.71(19) no
C19 Ru1 C16 C21 65.66(18) no
C16 Ru1 C20 C19 103.6(2) no
C16 Ru1 C20 C21 -31.16(16) no
C20 Ru1 C16 C2 142.9(3) no
C20 Ru1 C16 C17 -99.71(19) no
C20 Ru1 C16 C21 29.66(14) no
C16 Ru1 C21 C16 0.00(15) no
C16 Ru1 C21 C20 129.9(3) no
C16 Ru1 C21 C22 -113.4(4) no
C21 Ru1 C16 C2 113.2(3) no
C21 Ru1 C16 C17 -129.4(3) no
C21 Ru1 C16 C21 0.00(16) no
C16 Ru1 B1 S1 66.91(16) no
C16 Ru1 B1 C25 165.9(2) no
C16 Ru1 B1 C29 -43.8(3) no
B1 Ru1 C16 C2 -34.4(3) no
B1 Ru1 C16 C17 83.00(17) no
B1 Ru1 C16 C21 -147.63(14) no
C17 Ru1 C18 C17 0.00(17) no
C17 Ru1 C18 C19 -132.0(3) no
C18 Ru1 C17 C16 133.6(3) no
C18 Ru1 C17 C18 0.0(2) no
C18 Ru1 C17 C23 -110.5(4) no
C17 Ru1 C19 C18 29.16(17) no
C17 Ru1 C19 C20 -101.4(2) no
C17 Ru1 C19 C24 142.3(5) no
C19 Ru1 C17 C16 104.9(2) no
C19 Ru1 C17 C18 -28.70(17) no
C19 Ru1 C17 C23 -139.2(4) no
C17 Ru1 C20 C19 66.36(19) no
C17 Ru1 C20 C21 -68.39(19) no
C20 Ru1 C17 C16 68.23(18) no
C20 Ru1 C17 C18 -65.36(17) no
C20 Ru1 C17 C23 -175.9(4) no
C17 Ru1 C21 C16 -30.20(14) no
C17 Ru1 C21 C20 99.74(19) no
C17 Ru1 C21 C22 -143.6(4) no
C21 Ru1 C17 C16 31.41(16) no
C21 Ru1 C17 C18 -102.2(2) no
C21 Ru1 C17 C23 147.3(4) no
C17 Ru1 B1 S1 103.59(15) no
C17 Ru1 B1 C25 -157.4(3) no
C17 Ru1 B1 C29 -7.2(3) no
B1 Ru1 C17 C16 -103.43(17) no
B1 Ru1 C17 C18 122.97(17) no
B1 Ru1 C17 C23 12.5(4) no
C18 Ru1 C19 C18 -0.0(2) no
C18 Ru1 C19 C20 -130.6(4) no
C18 Ru1 C19 C24 113.2(6) no
C19 Ru1 C18 C17 132.0(4) no
C19 Ru1 C18 C19 -0.0(2) no
C18 Ru1 C20 C19 29.55(18) no
C18 Ru1 C20 C21 -105.2(2) no
C20 Ru1 C18 C17 102.2(2) no
C20 Ru1 C18 C19 -29.83(17) no
C18 Ru1 C21 C16 -66.77(17) no
C18 Ru1 C21 C20 63.17(18) no
C18 Ru1 C21 C22 179.8(4) no
C21 Ru1 C18 C17 66.48(19) no
C21 Ru1 C18 C19 -65.5(2) no
C18 Ru1 B1 S1 136.94(15) no
C18 Ru1 B1 C25 -124.0(3) no
C18 Ru1 B1 C29 26.2(3) no
B1 Ru1 C18 C17 -66.2(2) no
B1 Ru1 C18 C19 161.78(16) no
C19 Ru1 C20 C19 0.0(2) no
C19 Ru1 C20 C21 -134.8(4) no
C20 Ru1 C19 C18 130.6(4) no
C20 Ru1 C19 C20 0.0(2) no
C20 Ru1 C19 C24 -116.2(6) no
C19 Ru1 C21 C16 -102.6(2) no
C19 Ru1 C21 C20 27.39(18) no
C19 Ru1 C21 C22 144.1(4) no
C21 Ru1 C19 C18 103.3(2) no
C21 Ru1 C19 C20 -27.34(18) no
C21 Ru1 C19 C24 -143.6(5) no
C19 Ru1 B1 S1 156.9(3) no
C19 Ru1 B1 C25 -104.1(4) no
C19 Ru1 B1 C29 46.2(4) no
B1 Ru1 C19 C18 -31.9(4) no
B1 Ru1 C19 C20 -162.5(2) no
B1 Ru1 C19 C24 81.2(6) no
C20 Ru1 C21 C16 -129.9(3) no
C20 Ru1 C21 C20 0.00(19) no
C20 Ru1 C21 C22 116.7(5) no
C21 Ru1 C20 C19 134.8(3) no
C21 Ru1 C20 C21 0.00(18) no
C21 Ru1 B1 S1 39.7(2) no
C21 Ru1 B1 C25 138.7(2) no
C21 Ru1 B1 C29 -71.0(3) no
B1 Ru1 C21 C16 45.9(2) no
B1 Ru1 C21 C20 175.85(15) no
B1 Ru1 C21 C22 -67.5(4) no
Ru1 S1 C1 C2 5.2(3) no
Ru1 S1 C1 C6 179.5(2) no
Ru1 S1 B1 Ru1 0.0 no
Ru1 S1 B1 C25 -118.9(3) no
Ru1 S1 B1 C29 110.8(3) no
C1 S1 B1 Ru1 -94.93(15) no
C1 S1 B1 C25 146.2(2) no
C1 S1 B1 C29 15.9(3) no
B1 S1 C1 C2 78.9(3) no
B1 S1 C1 C6 -106.8(3) no
Ru1 P1 C33 C34 -54.2(3) no
Ru1 P1 C35 C36 -77.2(3) no
Ru1 P1 C37 C38 -177.41(18) no
C33 P1 C35 C36 157.2(3) no
C35 P1 C33 C34 71.5(3) no
C33 P1 C37 C38 -49.3(3) no
C37 P1 C33 C34 177.9(3) no
C35 P1 C37 C38 56.3(3) no
C37 P1 C35 C36 48.9(3) no
F32 F4 F33 C46 -22.0(15) no
F33 F4 F32 F6 0(3) no
F33 F4 F32 C46 27.7(19) no
F32 F4 C46 F5 123.0(8) no
F32 F4 C46 F6 16.4(7) no
F32 F4 C46 F31 95.1(8) no
F32 F4 C46 F32 0.0(6) no
F32 F4 C46 F33 162.1(11) no
F32 F4 C46 C41 -114.4(8) no
C46 F4 F32 F6 -27.6(11) no
C46 F4 F32 C46 -0.0(4) no
F33 F4 C46 F5 -39.1(12) no
F33 F4 C46 F6 -145.6(10) no
F33 F4 C46 F31 -66.9(12) no
F33 F4 C46 F32 -162.1(11) no
F33 F4 C46 F33 -0.0(7) no
F33 F4 C46 C41 83.5(11) no
C46 F4 F33 C46 0.0(3) no
F31 F5 C46 F4 -106.5(18) no
F31 F5 C46 F6 8.9(17) no
F31 F5 C46 F31 0.0(16) no
F31 F5 C46 F32 -18.1(18) no
F31 F5 C46 F33 -125.4(18) no
F31 F5 C46 C41 126.9(17) no
C46 F5 F31 F6 -15(3) no
C46 F5 F31 C46 0.0(3) no
F31 F6 F32 F4 -12.6(16) no
F31 F6 F32 C46 -34.2(10) no
F32 F6 F31 F5 60(4) no
F32 F6 F31 C46 42.2(13) no
F31 F6 C46 F4 111.1(9) no
F31 F6 C46 F5 -4.1(8) no
F31 F6 C46 F31 -0.0(7) no
F31 F6 C46 F32 138.1(9) no
F31 F6 C46 F33 87.2(10) no
F31 F6 C46 C41 -117.6(9) no
C46 F6 F31 F5 18(3) no
C46 F6 F31 C46 0.0(3) no
F32 F6 C46 F4 -27.1(11) no
F32 F6 C46 F5 -142.2(11) no
F32 F6 C46 F31 -138.1(11) no
F32 F6 C46 F32 -0.0(9) no
F32 F6 C46 F33 -50.9(12) no
F32 F6 C46 C41 104.3(11) no
C46 F6 F32 F4 21.6(8) no
C46 F6 F32 C46 0.0(3) no
F25 F7 F26 F8 -19.3(16) no
F25 F7 F26 C54 12.2(11) no
F26 F7 F25 F9 20.5(17) no
F26 F7 F25 C54 -13.3(12) no
F25 F7 C54 F8 -132.2(6) no
F25 F7 C54 F9 -25.0(6) no
F25 F7 C54 F25 -0.0(5) no
F25 F7 C54 F26 -168.8(8) no
F25 F7 C54 F27 -83.7(7) no
F25 F7 C54 C49 99.9(7) no
C54 F7 F25 F9 33.8(7) no
C54 F7 F25 C54 -0.0(2) no
F26 F7 C54 F8 36.6(8) no
F26 F7 C54 F9 143.8(8) no
F26 F7 C54 F25 168.8(9) no
F26 F7 C54 F26 0.0(7) no
F26 F7 C54 F27 85.1(9) no
F26 F7 C54 C49 -91.3(8) no
C54 F7 F26 F8 -31.4(7) no
C54 F7 F26 C54 0.0(2) no
F26 F8 F27 F9 -3.7(16) no
F26 F8 F27 C54 23.3(7) no
F27 F8 F26 F7 11.5(13) no
F27 F8 F26 C54 -26.6(8) no
F26 F8 C54 F7 -22.8(4) no
F26 F8 C54 F9 -131.1(5) no
F26 F8 C54 F25 -89.8(7) no
F26 F8 C54 F26 0.0(4) no
F26 F8 C54 F27 -151.5(6) no
F26 F8 C54 C49 106.2(5) no
C54 F8 F26 F7 38.1(8) no
C54 F8 F26 C54 -0.0(2) no
F27 F8 C54 F7 128.7(8) no
F27 F8 C54 F9 20.5(8) no
F27 F8 C54 F25 61.7(10) no
F27 F8 C54 F26 151.5(8) no
F27 F8 C54 F27 0.0(7) no
F27 F8 C54 C49 -102.3(8) no
C54 F8 F27 F9 -27.1(10) no
C54 F8 F27 C54 0.0(2) no
F25 F9 F27 F8 5.4(19) no
F25 F9 F27 C54 -23.2(11) no
F27 F9 F25 F7 -9.9(15) no
F27 F9 F25 C54 21.7(10) no
F25 F9 C54 F7 30.2(8) no
F25 F9 C54 F8 141.0(8) no
F25 F9 C54 F25 0.0(7) no
F25 F9 C54 F26 60.3(9) no
F25 F9 C54 F27 158.8(9) no
F25 F9 C54 C49 -96.2(8) no
C54 F9 F25 F7 -31.6(7) no
C54 F9 F25 C54 0.0(2) no
F27 F9 C54 F7 -128.7(7) no
F27 F9 C54 F8 -17.9(7) no
F27 F9 C54 F25 -158.8(8) no
F27 F9 C54 F26 -98.5(9) no
F27 F9 C54 F27 0.0(6) no
F27 F9 C54 C49 105.0(7) no
C54 F9 F27 F8 28.6(10) no
C54 F9 F27 C54 0.0(2) no
F35 F19 C69 F20 7.7(9) no
F35 F19 C69 F21 117.4(10) no
F35 F19 C69 F34 137.1(10) no
F35 F19 C69 F35 0.0(8) no
F35 F19 C69 F36 20.5(10) no
F35 F19 C69 C65 -111.5(10) no
C69 F19 F35 F20 -11.7(14) no
C69 F19 F35 C69 -0.0(2) no
F35 F20 F36 C69 19.6(17) no
F36 F20 F35 F19 -11(3) no
F36 F20 F35 C69 -24(2) no
F35 F20 C69 F19 -4.7(6) no
F35 F20 C69 F21 -119.8(7) no
F35 F20 C69 F34 -97.7(9) no
F35 F20 C69 F35 0.0(5) no
F35 F20 C69 F36 -163.8(11) no
F35 F20 C69 C65 112.7(7) no
C69 F20 F35 F19 13.3(16) no
C69 F20 F35 C69 0.0(3) no
F36 F20 C69 F19 159.1(12) no
F36 F20 C69 F21 44.0(13) no
F36 F20 C69 F34 66.1(15) no
F36 F20 C69 F35 163.8(14) no
F36 F20 C69 F36 0.0(10) no
F36 F20 C69 C65 -83.5(13) no
C69 F20 F36 C69 0.0(2) no
F34 F21 C69 F19 40.3(11) no
F34 F21 C69 F20 146.1(10) no
F34 F21 C69 F34 -0.0(8) no
F34 F21 C69 F35 76.4(12) no
F34 F21 C69 F36 166.5(10) no
F34 F21 C69 C65 -88.2(10) no
C69 F21 F34 C69 -0.0(3) no
F29 F22 C70 F23 10.1(11) no
F29 F22 C70 F24 -108.7(12) no
F29 F22 C70 F28 -12.9(12) no
F29 F22 C70 F29 0.0(10) no
F29 F22 C70 F30 -117.7(12) no
F29 F22 C70 C67 126.7(12) no
C70 F22 F29 F23 -19(2) no
C70 F22 F29 C70 -0.0(3) no
F28 F23 F29 F22 66(3) no
F28 F23 F29 C70 43.2(12) no
F29 F23 F28 C70 -32.3(9) no
F28 F23 C70 F22 -148.8(8) no
F28 F23 C70 F24 -33.4(9) no
F28 F23 C70 F28 -0.0(7) no
F28 F23 C70 F29 -143.6(9) no
F28 F23 C70 F30 -47.6(10) no
F28 F23 C70 C67 96.3(8) no
C70 F23 F28 C70 -0.0(3) no
F29 F23 C70 F22 -5.3(6) no
F29 F23 C70 F24 110.2(8) no
F29 F23 C70 F28 143.6(8) no
F29 F23 C70 F29 -0.0(6) no
F29 F23 C70 F30 96.0(8) no
F29 F23 C70 C67 -120.1(7) no
C70 F23 F29 F22 23(2) no
C70 F23 F29 C70 0.0(4) no
F30 F24 C70 F22 -30.0(17) no
F30 F24 C70 F23 -140.3(15) no
F30 F24 C70 F28 -159.2(16) no
F30 F24 C70 F29 -61.3(17) no
F30 F24 C70 C67 91.5(16) no
C70 F24 F30 C70 -0.0(3) no
F7 F25 C54 F7 0.0(4) no
F7 F25 C54 F8 86.3(8) no
F7 F25 C54 F9 146.4(8) no
F7 F25 C54 F26 7.1(5) no
F7 F25 C54 F27 128.2(6) no
F7 F25 C54 C49 -109.3(6) no
F9 F25 C54 F7 -146.4(8) no
F9 F25 C54 F8 -60.1(10) no
F9 F25 C54 F9 -0.0(5) no
F9 F25 C54 F26 -139.3(7) no
F9 F25 C54 F27 -18.2(7) no
F9 F25 C54 C49 104.3(7) no
F7 F26 C54 F7 0.0(5) no
F7 F26 C54 F8 -143.8(8) no
F7 F26 C54 F9 -51.1(10) no
F7 F26 C54 F25 -10.0(8) no
F7 F26 C54 F27 -120.5(7) no
F7 F26 C54 C49 106.0(7) no
F8 F26 C54 F7 143.8(7) no
F8 F26 C54 F8 -0.0(3) no
F8 F26 C54 F9 92.7(7) no
F8 F26 C54 F25 133.8(5) no
F8 F26 C54 F27 23.4(5) no
F8 F26 C54 C49 -110.2(5) no
F8 F27 C54 F7 -75.8(9) no
F8 F27 C54 F8 0.0(4) no
F8 F27 C54 F9 -156.1(9) no
F8 F27 C54 F25 -140.1(6) no
F8 F27 C54 F26 -31.2(8) no
F8 F27 C54 C49 100.6(7) no
F9 F27 C54 F7 80.2(8) no
F9 F27 C54 F8 156.1(9) no
F9 F27 C54 F9 0.0(4) no
F9 F27 C54 F25 16.0(6) no
F9 F27 C54 F26 124.9(6) no
F9 F27 C54 C49 -103.3(6) no
F23 F28 C70 F22 41.3(10) no
F23 F28 C70 F23 0.0(5) no
F23 F28 C70 F24 149.3(8) no
F23 F28 C70 F29 34.8(8) no
F23 F28 C70 F30 142.9(8) no
F23 F28 C70 C67 -97.8(8) no
F22 F29 C70 F22 -0.0(4) no
F22 F29 C70 F23 -169.5(12) no
F22 F29 C70 F24 83.3(12) no
F22 F29 C70 F28 169.9(10) no
F22 F29 C70 F30 66.8(11) no
F22 F29 C70 C67 -66.3(12) no
F23 F29 C70 F22 169.5(11) no
F23 F29 C70 F23 0.0(3) no
F23 F29 C70 F24 -107.2(7) no
F23 F29 C70 F28 -20.6(4) no
F23 F29 C70 F30 -123.7(6) no
F23 F29 C70 C67 103.2(7) no
F24 F30 C70 F22 151.7(16) no
F24 F30 C70 F23 46.8(17) no
F24 F30 C70 F28 20.9(16) no
F24 F30 C70 F29 124.6(16) no
F24 F30 C70 C67 -96.5(16) no
F5 F31 C46 F4 84.6(17) no
F5 F31 C46 F5 0.0(6) no
F5 F31 C46 F6 -170.6(18) no
F5 F31 C46 F32 165.1(15) no
F5 F31 C46 F33 55.9(17) no
F5 F31 C46 C41 -63.6(19) no
F6 F31 C46 F4 -104.8(7) no
F6 F31 C46 F5 170.6(17) no
F6 F31 C46 F6 0.0(3) no
F6 F31 C46 F32 -24.3(5) no
F6 F31 C46 F33 -133.5(6) no
F6 F31 C46 C41 107.0(7) no
F4 F32 C46 F4 0.0(5) no
F4 F32 C46 F5 -106.2(8) no
F4 F32 C46 F6 -154.2(10) no
F4 F32 C46 F31 -114.1(7) no
F4 F32 C46 F33 -9.5(6) no
F4 F32 C46 C41 111.7(8) no
F6 F32 C46 F4 154.2(10) no
F6 F32 C46 F5 48.0(12) no
F6 F32 C46 F6 0.0(5) no
F6 F32 C46 F31 40.0(10) no
F6 F32 C46 F33 144.7(9) no
F6 F32 C46 C41 -94.2(10) no
F4 F33 C46 F4 -0.0(9) no
F4 F33 C46 F5 143.7(11) no
F4 F33 C46 F6 47.7(14) no
F4 F33 C46 F31 122.3(11) no
F4 F33 C46 F32 18.3(12) no
F4 F33 C46 C41 -108.6(11) no
F21 F34 C69 F19 -143.0(10) no
F21 F34 C69 F20 -44.3(12) no
F21 F34 C69 F21 -0.0(6) no
F21 F34 C69 F35 -119.0(10) no
F21 F34 C69 F36 -14.5(10) no
F21 F34 C69 C65 105.8(10) no
F19 F35 C69 F19 0.0(5) no
F19 F35 C69 F20 -171.6(10) no
F19 F35 C69 F21 -79.6(11) no
F19 F35 C69 F34 -46.7(10) no
F19 F35 C69 F36 -163.6(8) no
F19 F35 C69 C65 84.5(10) no
F20 F35 C69 F19 171.6(10) no
F20 F35 C69 F20 0.0(5) no
F20 F35 C69 F21 92.0(9) no
F20 F35 C69 F34 124.9(7) no
F20 F35 C69 F36 8.0(5) no
F20 F35 C69 C65 -104.0(8) no
F20 F36 C69 F19 -26.0(15) no
F20 F36 C69 F20 0.0(9) no
F20 F36 C69 F21 -137.4(13) no
F20 F36 C69 F34 -129.8(12) no
F20 F36 C69 F35 -14.7(12) no
F20 F36 C69 C65 107.5(12) no
S1 C1 C2 C3 177.5(2) no
S1 C1 C2 C16 0.5(4) no
S1 C1 C6 C5 -176.3(2) no
S1 C1 C6 C7 3.3(5) no
C2 C1 C6 C5 -2.1(5) no
C2 C1 C6 C7 177.5(3) no
C6 C1 C2 C3 3.2(5) no
C6 C1 C2 C16 -173.8(3) no
C1 C2 C3 C4 -2.1(6) no
C1 C2 C16 Ru1 -7.1(5) no
C1 C2 C16 C17 -96.6(4) no
C1 C2 C16 C21 77.1(4) no
C3 C2 C16 Ru1 175.9(3) no
C3 C2 C16 C17 86.4(5) no
C3 C2 C16 C21 -100.0(4) no
C16 C2 C3 C4 174.9(3) no
C2 C3 C4 C5 -0.2(7) no
C3 C4 C5 C6 1.3(8) no
C4 C5 C6 C1 -0.2(7) no
C4 C5 C6 C7 -179.8(4) no
C1 C6 C7 C8 -67.3(5) no
C1 C6 C7 C12 117.8(4) no
C5 C6 C7 C8 112.3(4) no
C5 C6 C7 C12 -62.6(5) no
C6 C7 C8 C9 -177.3(3) no
C6 C7 C8 C14 -1.8(6) no
C6 C7 C12 C11 177.4(3) no
C6 C7 C12 C13 -0.2(6) no
C8 C7 C12 C11 2.5(6) no
C8 C7 C12 C13 -175.2(3) no
C12 C7 C8 C9 -2.4(6) no
C12 C7 C8 C14 173.1(3) no
C7 C8 C9 C10 -0.3(6) no
C14 C8 C9 C10 -176.0(4) no
C8 C9 C10 C11 2.8(7) no
C8 C9 C10 C15 179.3(4) no
C9 C10 C11 C12 -2.7(8) no
C15 C10 C11 C12 -179.2(5) no
C10 C11 C12 C7 0.1(7) no
C10 C11 C12 C13 177.9(4) no
Ru1 C16 C17 Ru1 0.0 no
Ru1 C16 C17 C18 50.1(3) no
Ru1 C16 C17 C23 -131.4(3) no
Ru1 C16 C21 Ru1 0.0 no
Ru1 C16 C21 C20 -56.5(3) no
Ru1 C16 C21 C22 123.3(3) no
C2 C16 C17 Ru1 113.8(4) no
C2 C16 C17 C18 163.9(3) no
C2 C16 C17 C23 -17.6(6) no
C2 C16 C21 Ru1 -112.3(3) no
C2 C16 C21 C20 -168.7(3) no
C2 C16 C21 C22 11.1(5) no
C17 C16 C21 Ru1 61.3(3) no
C17 C16 C21 C20 4.9(5) no
C17 C16 C21 C22 -175.3(3) no
C21 C16 C17 Ru1 -59.7(3) no
C21 C16 C17 C18 -9.6(5) no
C21 C16 C17 C23 169.0(3) no
Ru1 C17 C18 Ru1 -0.0 no
Ru1 C17 C18 C19 57.8(3) no
C16 C17 C18 Ru1 -48.8(3) no
C16 C17 C18 C19 9.0(6) no
C23 C17 C18 Ru1 132.6(4) no
C23 C17 C18 C19 -169.6(4) no
Ru1 C18 C19 Ru1 -0.0 no
Ru1 C18 C19 C20 54.1(3) no
Ru1 C18 C19 C24 -132.7(4) no
C17 C18 C19 Ru1 -57.6(4) no
C17 C18 C19 C20 -3.5(7) no
C17 C18 C19 C24 169.7(4) no
Ru1 C19 C20 Ru1 0.00(3) no
Ru1 C19 C20 C21 52.2(3) no
C18 C19 C20 Ru1 -53.8(4) no
C18 C19 C20 C21 -1.6(6) no
C24 C19 C20 Ru1 133.2(5) no
C24 C19 C20 C21 -174.7(4) no
Ru1 C20 C21 Ru1 0.0 no
Ru1 C20 C21 C16 54.2(3) no
Ru1 C20 C21 C22 -125.6(3) no
C19 C20 C21 Ru1 -53.3(4) no
C19 C20 C21 C16 0.9(6) no
C19 C20 C21 C22 -178.9(3) no
C26 C25 C32 C31 -68.6(5) no
C32 C25 C26 C27 65.6(5) no
C26 C25 B1 Ru1 -142.9(3) no
C26 C25 B1 S1 -71.8(4) no
C26 C25 B1 C29 64.1(4) no
B1 C25 C26 C27 -55.0(4) no
C32 C25 B1 Ru1 93.7(4) no
C32 C25 B1 S1 164.8(3) no
C32 C25 B1 C29 -59.3(4) no
B1 C25 C32 C31 51.0(5) no
C25 C26 C27 C28 44.7(5) no
C26 C27 C28 C29 -43.1(5) no
C27 C28 C29 C30 -68.1(5) no
C27 C28 C29 B1 51.8(5) no
C28 C29 C30 C31 64.0(5) no
C28 C29 B1 Ru1 143.8(3) no
C28 C29 B1 S1 70.0(4) no
C28 C29 B1 C25 -61.7(4) no
C30 C29 B1 Ru1 -92.9(4) no
C30 C29 B1 S1 -166.7(3) no
C30 C29 B1 C25 61.6(4) no
B1 C29 C30 C31 -55.5(5) no
C29 C30 C31 C32 46.3(6) no
C30 C31 C32 C25 -44.2(6) no
C40 C39 C44 C43 -0.8(5) no
C44 C39 C40 C41 1.6(5) no
C40 C39 B2 C47 26.2(4) no
C40 C39 B2 C55 142.2(3) no
C40 C39 B2 C63 -94.6(4) no
B2 C39 C40 C41 174.6(3) no
C44 C39 B2 C47 -161.1(3) no
C44 C39 B2 C55 -45.1(4) no
C44 C39 B2 C63 78.1(3) no
B2 C39 C44 C43 -174.0(3) no
C39 C40 C41 C42 -1.1(6) no
C39 C40 C41 C46 179.2(3) no
C40 C41 C42 C43 -0.2(6) no
C40 C41 C46 F4 93.6(5) no
C40 C41 C46 F5 -142.5(4) no
C40 C41 C46 F6 -35.7(6) no
C40 C41 C46 F31 -118.0(5) no
C40 C41 C46 F32 5.6(7) no
C40 C41 C46 F33 126.0(4) no
C42 C41 C46 F4 -86.1(5) no
C42 C41 C46 F5 37.8(6) no
C42 C41 C46 F6 144.6(4) no
C42 C41 C46 F31 62.3(7) no
C42 C41 C46 F32 -174.1(4) no
C42 C41 C46 F33 -53.7(6) no
C46 C41 C42 C43 179.5(4) no
C41 C42 C43 C44 1.0(6) no
C41 C42 C43 C45 179.6(3) no
C42 C43 C44 C39 -0.5(5) no
C42 C43 C45 F1 21.3(5) no
C42 C43 C45 F2 145.1(4) no
C42 C43 C45 F3 -97.1(5) no
C44 C43 C45 F1 -160.1(3) no
C44 C43 C45 F2 -36.3(5) no
C44 C43 C45 F3 81.5(5) no
C45 C43 C44 C39 -179.1(3) no
C48 C47 C52 C51 0.9(5) no
C52 C47 C48 C49 1.4(5) no
C48 C47 B2 C39 39.9(4) no
C48 C47 B2 C55 -82.0(4) no
C48 C47 B2 C63 156.4(3) no
B2 C47 C48 C49 174.5(3) no
C52 C47 B2 C39 -147.5(3) no
C52 C47 B2 C55 90.6(4) no
C52 C47 B2 C63 -31.0(5) no
B2 C47 C52 C51 -172.1(3) no
C47 C48 C49 C50 -2.9(5) no
C47 C48 C49 C54 177.2(3) no
C48 C49 C50 C51 2.0(5) no
C48 C49 C54 F7 -21.9(5) no
C48 C49 C54 F8 -146.3(4) no
C48 C49 C54 F9 97.7(4) no
C48 C49 C54 F25 45.8(5) no
C48 C49 C54 F26 -64.0(5) no
C48 C49 C54 F27 161.1(3) no
C50 C49 C54 F7 158.2(3) no
C50 C49 C54 F8 33.8(5) no
C50 C49 C54 F9 -82.2(4) no
C50 C49 C54 F25 -134.1(4) no
C50 C49 C54 F26 116.1(4) no
C50 C49 C54 F27 -18.8(5) no
C54 C49 C50 C51 -178.1(3) no
C49 C50 C51 C52 0.2(5) no
C49 C50 C51 C53 -179.5(3) no
C50 C51 C52 C47 -1.7(6) no
C50 C51 C53 F10 -1.2(6) no
C50 C51 C53 F11 121.3(4) no
C50 C51 C53 F12 -120.8(5) no
C52 C51 C53 F10 179.1(3) no
C52 C51 C53 F11 -58.4(5) no
C52 C51 C53 F12 59.5(5) no
C53 C51 C52 C47 178.1(3) no
C56 C55 C60 C59 -0.9(5) no
C60 C55 C56 C57 2.4(5) no
C56 C55 B2 C39 159.9(3) no
C56 C55 B2 C47 -78.7(4) no
C56 C55 B2 C63 41.8(4) no
B2 C55 C56 C57 174.9(3) no
C60 C55 B2 C39 -28.1(5) no
C60 C55 B2 C47 93.3(4) no
C60 C55 B2 C63 -146.2(3) no
B2 C55 C60 C59 -173.3(3) no
C55 C56 C57 C58 -2.0(6) no
C55 C56 C57 C62 177.3(3) no
C56 C57 C58 C59 -0.1(6) no
C56 C57 C62 F13 -113.7(4) no
C56 C57 C62 F14 8.8(6) no
C56 C57 C62 F15 130.2(4) no
C58 C57 C62 F13 65.7(5) no
C58 C57 C62 F14 -171.9(4) no
C58 C57 C62 F15 -50.5(5) no
C62 C57 C58 C59 -179.4(4) no
C57 C58 C59 C60 1.6(6) no
C57 C58 C59 C61 -175.2(3) no
C58 C59 C60 C55 -1.1(6) no
C58 C59 C61 F16 -31.4(6) no
C58 C59 C61 F17 -149.4(4) no
C58 C59 C61 F18 90.4(5) no
C60 C59 C61 F16 151.7(4) no
C60 C59 C61 F17 33.7(6) no
C60 C59 C61 F18 -86.4(5) no
C61 C59 C60 C55 175.8(3) no
C64 C63 C68 C67 1.6(5) no
C68 C63 C64 C65 0.1(5) no
C64 C63 B2 C39 69.3(4) no
C64 C63 B2 C47 -52.0(4) no
C64 C63 B2 C55 -167.5(3) no
B2 C63 C64 C65 -175.6(3) no
C68 C63 B2 C39 -106.0(4) no
C68 C63 B2 C47 132.7(3) no
C68 C63 B2 C55 17.2(5) no
B2 C63 C68 C67 177.1(3) no
C63 C64 C65 C66 -1.4(7) no
C63 C64 C65 C69 176.5(3) no
C64 C65 C66 C67 1.1(7) no
C64 C65 C69 F19 52.1(7) no
C64 C65 C69 F20 -57.9(7) no
C64 C65 C69 F21 -179.2(5) no
C64 C65 C69 F34 146.8(4) no
C64 C65 C69 F35 15.7(9) no
C64 C65 C69 F36 -89.2(5) no
C66 C65 C69 F19 -130.0(5) no
C66 C65 C69 F20 120.0(5) no
C66 C65 C69 F21 -1.2(8) no
C66 C65 C69 F34 -35.2(7) no
C66 C65 C69 F35 -166.4(5) no
C66 C65 C69 F36 88.8(5) no
C69 C65 C66 C67 -176.8(5) no
C65 C66 C67 C68 0.6(6) no
C65 C66 C67 C70 -176.8(4) no
C66 C67 C68 C63 -2.0(6) no
C66 C67 C70 F22 -41.5(5) no
C66 C67 C70 F23 67.9(6) no
C66 C67 C70 F24 -162.9(4) no
C66 C67 C70 F28 106.2(5) no
C66 C67 C70 F29 -12.9(7) no
C66 C67 C70 F30 -143.2(4) no
C68 C67 C70 F22 141.1(4) no
C68 C67 C70 F23 -109.5(4) no
C68 C67 C70 F24 19.7(6) no
C68 C67 C70 F28 -71.2(5) no
C68 C67 C70 F29 169.7(4) no
C68 C67 C70 F30 39.4(6) no
C70 C67 C68 C63 175.4(3) no
